data_7151985
loop_
_publ_author_name
'Mattiza, Jens T.'
'Fohrer, Joerg G. G.'
'Duddeck, Helmut'
'Gardiner, Michael G.'
'Ghanem, Ashraf'

_publ_section_title
;
 Optimizing dirhodium(ii) tetrakiscarboxylates as chiral NMR
 auxiliaries.
;
_journal_issue 19
_journal_name_full 'Organic &amp; biomolecular chemistry'
_journal_page_first 6542
_journal_page_last 6550
_journal_paper_doi 10.1039/c1ob05665d
_journal_volume 9
_journal_year 2011
_chemical_absolute_configuration ad
_chemical_formula_moiety '2(C74 H72 N4 O18 Rh2), 4.5(H2 O), 10(C1 H4 O1)'
_chemical_formula_sum 'C159 H215 N8 O50.5 Rh4'
_chemical_formula_weight 3458.04
_chemical_name_systematic
;
?
;
_space_group_IT_number 18
_symmetry_cell_setting orthorhombic
_symmetry_Int_Tables_number 18
_symmetry_space_group_name_Hall 'P 2 2ab'
_symmetry_space_group_name_H-M 'P 21 21 2'
_atom_sites_solution_hydrogens geom
_atom_sites_solution_primary direct
_atom_sites_solution_secondary difmap
_audit_creation_method SHELXL-97
_cell_angle_alpha 90.00
_cell_angle_beta 90.00
_cell_angle_gamma 90.00
_cell_formula_units_Z 4
_cell_length_a 28.965(14)
_cell_length_b 36.811(18)
_cell_length_c 15.395(16)
_cell_measurement_reflns_used 177094
_cell_measurement_temperature 100(2)
_cell_measurement_theta_max 26.82
_cell_measurement_theta_min 1.31
_cell_volume 16415(2)
_computing_cell_refinement XDS
_computing_data_collection BLU-ICE
_computing_data_reduction XDS
_computing_molecular_graphics
;
'X-SEED (Barbour, 2008) and ORTEPIII (Farrugia, 1998)'
;
_computing_publication_material 'WinGX (Farrugia, 1999)'
_computing_structure_refinement 'SHELXL-97 (Sheldrick, 1997)'
_computing_structure_solution 'SHELXS-97 (Sheldrick, 1990)'
_diffrn_ambient_temperature 100(2)
_diffrn_detector_area_resol_mean 'ADSC Q315'
_diffrn_measured_fraction_theta_full 0.961
_diffrn_measured_fraction_theta_max 0.961
_diffrn_measurement_device_type '3-ID1 Australian Synchrotron'
_diffrn_measurement_method Rotation
_diffrn_radiation_monochromator Si<111>
_diffrn_radiation_source 'Synchrotron ID'
_diffrn_radiation_type Synchrotron
_diffrn_radiation_wavelength 0.710673
_diffrn_reflns_av_R_equivalents 0.0691
_diffrn_reflns_av_sigmaI/netI 0.0377
_diffrn_reflns_limit_h_max 36
_diffrn_reflns_limit_h_min -35
_diffrn_reflns_limit_k_max 43
_diffrn_reflns_limit_k_min -44
_diffrn_reflns_limit_l_max 18
_diffrn_reflns_limit_l_min -18
_diffrn_reflns_number 227171
_diffrn_reflns_theta_full 26.82
_diffrn_reflns_theta_max 26.82
_diffrn_reflns_theta_min 1.31
_exptl_absorpt_coefficient_mu 0.481
_exptl_absorpt_correction_type none
_exptl_crystal_colour 'pale green'
_exptl_crystal_density_diffrn 1.399
_exptl_crystal_density_method 'not measured'
_exptl_crystal_description needle
_exptl_crystal_F_000 7236
_exptl_crystal_size_max 0.07
_exptl_crystal_size_mid 0.03
_exptl_crystal_size_min 0.03
_refine_diff_density_max 1.442
_refine_diff_density_min -1.386
_refine_diff_density_rms 0.103
_refine_ls_abs_structure_details 'Flack H D (1983), Acta Cryst. A39, 876-881'
_refine_ls_abs_structure_Flack 0.014(13)
_refine_ls_extinction_method none
_refine_ls_goodness_of_fit_ref 1.079
_refine_ls_hydrogen_treatment constr
_refine_ls_matrix_type fullcycle
_refine_ls_number_parameters 2058
_refine_ls_number_reflns 33748
_refine_ls_number_restraints 0
_refine_ls_restrained_S_all 1.079
_refine_ls_R_factor_all 0.0488
_refine_ls_R_factor_gt 0.0418
_refine_ls_shift/su_max 0.047
_refine_ls_shift/su_mean 0.023
_refine_ls_structure_factor_coef Fsqd
_refine_ls_weighting_details 'calc w=1/[\s^2^(Fo^2^)+(0.0537P)^2^+28.8532P] where P=(Fo^2^+2Fc^2^)/3'
_refine_ls_weighting_scheme calc
_refine_ls_wR_factor_gt 0.1014
_refine_ls_wR_factor_ref 0.1054
_reflns_number_gt 31041
_reflns_number_total 33748
_reflns_threshold_expression >2sigma(I)
_cod_data_source_file c1ob05665d.txt
_cod_data_source_block d:14ag1x
_cod_original_cell_volume 16415(20)
_cod_original_sg_symbol_H-M p21212
_cod_database_code 7151985

loop_
_symmetry_equiv_pos_as_xyz
'x, y, z'
'-x, -y, z'
'x+1/2, -y+1/2, -z'
'-x+1/2, y+1/2, -z'

loop_
_atom_site_label
_atom_site_type_symbol
_atom_site_fract_x
_atom_site_fract_y
_atom_site_fract_z
_atom_site_U_iso_or_equiv
_atom_site_adp_type
_atom_site_occupancy
_atom_site_symmetry_multiplicity
_atom_site_calc_flag
_atom_site_refinement_flags
_atom_site_disorder_assembly
_atom_site_disorder_group
Rh1 Rh 0.476383(9) 0.197639(8) 0.231978(17) 0.00971(6) Uani 1 1 d . . .
Rh2 Rh 0.487524(9) 0.136127(8) 0.188861(18) 0.01085(6) Uani 1 1 d . B .
Rh3 Rh 0.303197(9) 0.494782(8) 0.292705(17) 0.01055(6) Uani 1 1 d . . .
Rh4 Rh 0.236273(9) 0.507917(8) 0.377242(18) 0.01108(6) Uani 1 1 d . D .
O1 O 0.47891(10) 0.18022(7) 0.35708(16) 0.0156(5) Uani 1 1 d . . .
O2 O 0.49316(10) 0.12257(7) 0.31762(16) 0.0162(6) Uani 1 1 d . . .
O3 O 0.39616(10) 0.13819(8) 0.45777(18) 0.0201(6) Uani 1 1 d . . .
O4 O 0.51593(10) 0.19953(9) 0.58309(19) 0.0264(7) Uani 1 1 d . . .
O5 O 0.54635(9) 0.20303(7) 0.23202(16) 0.0116(5) Uani 1 1 d . . .
O6 O 0.55597(9) 0.14544(7) 0.18578(16) 0.0132(5) Uani 1 1 d . . .
O7 O 0.59151(10) 0.16393(8) 0.38829(18) 0.0188(6) Uani 1 1 d . . .
O8 O 0.67210(10) 0.24958(8) 0.23601(18) 0.0190(6) Uani 1 1 d . . .
O9 O 0.47562(9) 0.21186(7) 0.10341(16) 0.0131(5) Uani 1 1 d . . .
O10 O 0.48357(10) 0.15325(7) 0.06394(17) 0.0154(5) Uani 1 1 d . . .
O11 O 0.57630(10) 0.20460(8) 0.02538(18) 0.0185(6) Uani 1 1 d . . .
O12 O 0.46942(10) 0.26822(8) -0.13210(19) 0.0225(6) Uani 1 1 d . . .
O13 O 0.40704(9) 0.18825(7) 0.23405(17) 0.0140(5) Uani 1 1 d . . .
O14 O 0.41862(9) 0.12955(7) 0.19689(17) 0.0140(5) Uani 1 1 d . . .
O15 O 0.32276(12) 0.18376(9) 0.08895(19) 0.0264(7) Uani 1 1 d . . .
O16 O 0.29579(11) 0.18717(9) 0.38252(19) 0.0252(7) Uani 1 1 d . . .
O17 O 0.46913(10) 0.25639(7) 0.28111(18) 0.0194(6) Uani 1 1 d . . .
O18 O 0.49669(12) 0.07683(8) 0.1506(2) 0.0285(7) Uani 1 1 d . . .
O19 O 0.30520(9) 0.44469(7) 0.34980(17) 0.0145(5) Uani 1 1 d . . .
O20 O 0.24243(9) 0.45781(7) 0.43045(17) 0.0154(5) Uani 1 1 d . . .
O21 O 0.33620(10) 0.44421(8) 0.54681(19) 0.0198(6) Uani 1 1 d . . .
O22 O 0.33338(10) 0.33633(8) 0.3991(2) 0.0206(6) Uani 1 1 d . . .
O23 O 0.26137(9) 0.47477(7) 0.19864(17) 0.0161(5) Uani 1 1 d . . .
O24 O 0.19767(9) 0.48610(7) 0.27923(17) 0.0163(5) Uani 1 1 d . . .
O25 O 0.22685(10) 0.40074(8) 0.26131(19) 0.0224(6) Uani 1 1 d . . .
O26 O 0.22480(11) 0.43105(9) -0.0264(2) 0.0251(7) Uani 1 1 d . . .
O27 O 0.29697(9) 0.54574(7) 0.24109(17) 0.0157(5) Uani 1 1 d . . .
O28 O 0.23248(9) 0.55674(7) 0.31750(17) 0.0141(5) Uani 1 1 d . . .
O29 O 0.31926(11) 0.57364(8) 0.07495(18) 0.0202(6) Uani 1 1 d . . .
O30 O 0.29742(11) 0.66593(8) 0.2711(2) 0.0225(6) Uani 1 1 d . . .
O31 O 0.34211(9) 0.51418(7) 0.39068(17) 0.0142(5) Uani 1 1 d . . .
O32 O 0.27914(9) 0.52831(7) 0.47084(17) 0.0146(5) Uani 1 1 d . . .
O33 O 0.35798(10) 0.59815(8) 0.4226(2) 0.0219(6) Uani 1 1 d . . .
O34 O 0.44886(9) 0.50940(8) 0.53947(17) 0.0168(5) Uani 1 1 d . . .
O35 O 0.36712(10) 0.48411(8) 0.21083(19) 0.0217(6) Uani 1 1 d . . .
O36 O 0.17260(10) 0.52433(9) 0.4552(2) 0.0242(7) Uani 1 1 d . . .
O37 O 0.18166(14) 0.59606(10) 0.4936(3) 0.0432(10) Uani 1 1 d . . .
O38 O 0.3222(3) 0.38573(19) 0.7763(5) 0.106(2) Uani 1 1 d . . .
O39 O 0.3475(3) 0.5053(2) 0.0424(5) 0.043(2) Uani 0.494(11) 1 d P A 7
O40 O 0.3111(4) 0.5326(3) -0.0766(6) 0.063(3) Uani 0.506(11) 1 d P A 8
O41 O 0.1695(3) 0.4735(2) -0.1417(5) 0.101(2) Uani 1 1 d . . .
O42 O 0.50478(18) 0.53566(14) 0.0810(2) 0.0619(13) Uani 1 1 d . . .
O43 O 0.4426(3) 0.3607(3) -0.1785(5) 0.129(3) Uani 1 1 d . . .
O44 O 0.38604(12) 0.27948(10) 0.3357(2) 0.0344(8) Uani 1 1 d . . .
O45 O 0.72665(15) 0.26742(17) 0.0934(3) 0.0679(16) Uani 1 1 d . . .
O46 O 0.5737(3) 0.0352(2) 0.1781(8) 0.077(3) Uani 0.604(12) 1 d P B 2
O47 O 0.4296(4) 0.0591(4) 0.0216(9) 0.069(5) Uani 0.396(12) 1 d P B 1
O48 O 0.6302(6) 0.5479(3) 0.0502(7) 0.132(7) Uani 0.586(13) 1 d P C 5
O49 O 0.5704(6) 0.5729(4) -0.0237(10) 0.099(7) Uani 0.414(13) 1 d P C 6
O50 O 0.5000 0.5000 0.7025(6) 0.081(2) Uiso 1 2 d S . .
O51 O 0.5553(4) 0.5450(2) 0.8022(6) 0.152(4) Uani 1 1 d . . .
O52 O 0.4056(7) 0.5101(5) -0.0893(5) 0.329(14) Uani 1 1 d . . .
O53 O 0.4784(4) 0.5587(2) -0.0718(5) 0.156(4) Uani 1 1 d . . .
O54 O 0.4850(5) 0.0407(5) -0.132(2) 0.44(2) Uani 1 1 d . . .
N1 N 0.46341(12) 0.16065(9) 0.5183(2) 0.0156(7) Uani 1 1 d . . .
N2 N 0.63336(11) 0.20070(8) 0.29457(19) 0.0117(6) Uani 1 1 d . . .
N3 N 0.51620(11) 0.22835(9) -0.0562(2) 0.0154(6) Uani 1 1 d . . .
N4 N 0.31474(11) 0.17693(9) 0.2378(2) 0.0146(7) Uani 1 1 d . . .
N5 N 0.32228(11) 0.39070(9) 0.4722(2) 0.0152(7) Uani 1 1 d . . .
N6 N 0.21484(12) 0.42112(9) 0.1207(2) 0.0182(7) Uani 1 1 d . . .
N7 N 0.29763(11) 0.61529(9) 0.1811(2) 0.0150(6) Uani 1 1 d . . .
N8 N 0.39550(11) 0.55241(9) 0.4982(2) 0.0128(6) Uani 1 1 d . . .
C1 C 0.48858(13) 0.14733(10) 0.3722(2) 0.0139(7) Uani 1 1 d . . .
C2 C 0.49687(14) 0.13923(12) 0.4691(2) 0.0178(8) Uani 1 1 d . . .
H2 H 0.5272 0.1510 0.4820 0.021 Uiso 1 1 calc R . .
C3 C 0.50325(16) 0.09952(13) 0.4993(3) 0.0251(10) Uani 1 1 d . . .
C4 C 0.5085(2) 0.09995(15) 0.5982(3) 0.0413(14) Uani 1 1 d . . .
H4A H 0.5340 0.1162 0.6143 0.062 Uiso 1 1 calc R . .
H4B H 0.5152 0.0753 0.6189 0.062 Uiso 1 1 calc R . .
H4C H 0.4798 0.1086 0.6248 0.062 Uiso 1 1 calc R . .
C5 C 0.46354(18) 0.07416(14) 0.4755(4) 0.0359(12) Uani 1 1 d . . .
H5A H 0.4597 0.0737 0.4123 0.054 Uiso 1 1 calc R . .
H5B H 0.4350 0.0829 0.5026 0.054 Uiso 1 1 calc R . .
H5C H 0.4704 0.0496 0.4963 0.054 Uiso 1 1 calc R . .
C6 C 0.54837(17) 0.08487(13) 0.4603(3) 0.0302(11) Uani 1 1 d . . .
H6A H 0.5459 0.0844 0.3968 0.045 Uiso 1 1 calc R . .
H6B H 0.5540 0.0602 0.4819 0.045 Uiso 1 1 calc R . .
H6C H 0.5741 0.1007 0.4773 0.045 Uiso 1 1 calc R . .
C7 C 0.41620(14) 0.16002(11) 0.5054(2) 0.0160(8) Uani 1 1 d . . .
C8 C 0.39623(14) 0.19022(11) 0.5553(2) 0.0182(8) Uani 1 1 d . . .
C9 C 0.35147(15) 0.20080(12) 0.5644(3) 0.0218(9) Uani 1 1 d . . .
H9 H 0.3271 0.1870 0.5393 0.026 Uiso 1 1 calc R . .
C10 C 0.34215(16) 0.23289(12) 0.6121(3) 0.0237(9) Uani 1 1 d . . .
C11 C 0.29647(17) 0.24550(13) 0.6226(3) 0.0296(10) Uani 1 1 d . . .
H11 H 0.2714 0.2318 0.5997 0.035 Uiso 1 1 calc R . .
C12 C 0.2881(2) 0.27726(15) 0.6654(3) 0.0354(12) Uani 1 1 d . . .
H12 H 0.2573 0.2854 0.6723 0.042 Uiso 1 1 calc R . .
C13 C 0.3242(2) 0.29786(15) 0.6991(3) 0.0383(12) Uani 1 1 d . . .
H13 H 0.3179 0.3203 0.7270 0.046 Uiso 1 1 calc R . .
C14 C 0.36882(19) 0.28583(14) 0.6920(3) 0.0331(11) Uani 1 1 d . . .
H14 H 0.3930 0.2996 0.7175 0.040 Uiso 1 1 calc R . .
C15 C 0.37954(17) 0.25334(12) 0.6475(3) 0.0259(10) Uani 1 1 d . . .
C16 C 0.42617(16) 0.24124(13) 0.6370(3) 0.0256(9) Uani 1 1 d . . .
H16 H 0.4513 0.2544 0.6611 0.031 Uiso 1 1 calc R . .
C17 C 0.43309(15) 0.21021(12) 0.5914(3) 0.0200(8) Uani 1 1 d . . .
C18 C 0.47664(14) 0.19127(11) 0.5673(2) 0.0173(8) Uani 1 1 d . . .
C19 C 0.57073(12) 0.17601(10) 0.2098(2) 0.0118(7) Uani 1 1 d . . .
C20 C 0.62278(13) 0.18220(11) 0.2115(2) 0.0138(7) Uani 1 1 d . . .
H20 H 0.6293 0.2004 0.1648 0.017 Uiso 1 1 calc R . .
C21 C 0.65469(13) 0.14910(11) 0.1921(3) 0.0162(8) Uani 1 1 d . . .
C22 C 0.70486(13) 0.16114(13) 0.2053(3) 0.0253(9) Uani 1 1 d . . .
H22A H 0.7113 0.1822 0.1684 0.038 Uiso 1 1 calc R . .
H22B H 0.7257 0.1412 0.1897 0.038 Uiso 1 1 calc R . .
H22C H 0.7097 0.1677 0.2664 0.038 Uiso 1 1 calc R . .
C23 C 0.64529(15) 0.11655(12) 0.2501(3) 0.0225(9) Uani 1 1 d . . .
H23A H 0.6133 0.1086 0.2422 0.034 Uiso 1 1 calc R . .
H23B H 0.6502 0.1234 0.3109 0.034 Uiso 1 1 calc R . .
H23C H 0.6663 0.0967 0.2345 0.034 Uiso 1 1 calc R . .
C24 C 0.64847(15) 0.13924(13) 0.0955(3) 0.0240(9) Uani 1 1 d . . .
H24A H 0.6547 0.1607 0.0596 0.036 Uiso 1 1 calc R . .
H24B H 0.6167 0.1310 0.0856 0.036 Uiso 1 1 calc R . .
H24C H 0.6700 0.1198 0.0799 0.036 Uiso 1 1 calc R . .
C25 C 0.61406(12) 0.19087(10) 0.3752(2) 0.0120(7) Uani 1 1 d . . .
C26 C 0.62641(13) 0.22023(11) 0.4358(2) 0.0142(8) Uani 1 1 d . . .
C27 C 0.61614(14) 0.22436(11) 0.5216(2) 0.0162(8) Uani 1 1 d . . .
H27 H 0.5984 0.2067 0.5517 0.019 Uiso 1 1 calc R . .
C28 C 0.63286(14) 0.25614(12) 0.5649(3) 0.0180(8) Uani 1 1 d . . .
C29 C 0.62437(15) 0.26159(13) 0.6547(3) 0.0215(9) Uani 1 1 d . . .
H29 H 0.6060 0.2447 0.6859 0.026 Uiso 1 1 calc R . .
C30 C 0.64250(15) 0.29105(12) 0.6963(3) 0.0259(10) Uani 1 1 d . . .
H30 H 0.6379 0.2938 0.7570 0.031 Uiso 1 1 calc R . .
C31 C 0.66773(17) 0.31734(13) 0.6507(3) 0.0284(11) Uani 1 1 d . . .
H31 H 0.6799 0.3378 0.6806 0.034 Uiso 1 1 calc R . .
C32 C 0.67487(16) 0.31364(12) 0.5625(3) 0.0241(9) Uani 1 1 d . . .
H32 H 0.6909 0.3321 0.5316 0.029 Uiso 1 1 calc R . .
C33 C 0.65853(14) 0.28273(12) 0.5181(3) 0.0179(8) Uani 1 1 d . . .
C34 C 0.66738(14) 0.27790(11) 0.4274(3) 0.0163(8) Uani 1 1 d . . .
H34 H 0.6837 0.2957 0.3949 0.020 Uiso 1 1 calc R . .
C35 C 0.65166(13) 0.24698(11) 0.3895(2) 0.0152(8) Uani 1 1 d . . .
C36 C 0.65489(12) 0.23436(10) 0.2979(2) 0.0134(7) Uani 1 1 d . . .
C37 C 0.48093(13) 0.18655(10) 0.0484(2) 0.0122(7) Uani 1 1 d . . .
C38 C 0.48193(14) 0.19907(11) -0.0472(2) 0.0188(8) Uani 1 1 d . . .
H38 H 0.4512 0.2106 -0.0583 0.023 Uiso 1 1 calc R . .
C39 C 0.48738(17) 0.16879(12) -0.1179(3) 0.0253(9) Uani 1 1 d . . .
C40 C 0.4863(2) 0.18705(15) -0.2063(3) 0.0457(15) Uani 1 1 d . . .
H40A H 0.5130 0.2032 -0.2120 0.069 Uiso 1 1 calc R . .
H40B H 0.4578 0.2012 -0.2120 0.069 Uiso 1 1 calc R . .
H40C H 0.4874 0.1685 -0.2519 0.069 Uiso 1 1 calc R . .
C41 C 0.53228(17) 0.14731(13) -0.1094(3) 0.0285(10) Uani 1 1 d . . .
H41A H 0.5333 0.1354 -0.0525 0.043 Uiso 1 1 calc R . .
H41B H 0.5586 0.1639 -0.1151 0.043 Uiso 1 1 calc R . .
H41C H 0.5337 0.1289 -0.1553 0.043 Uiso 1 1 calc R . .
C42 C 0.44531(17) 0.14396(13) -0.1119(3) 0.0304(11) Uani 1 1 d . . .
H42A H 0.4450 0.1318 -0.0553 0.046 Uiso 1 1 calc R . .
H42B H 0.4468 0.1257 -0.1582 0.046 Uiso 1 1 calc R . .
H42C H 0.4171 0.1584 -0.1185 0.046 Uiso 1 1 calc R . .
C43 C 0.56047(14) 0.22833(11) -0.0193(2) 0.0161(8) Uani 1 1 d . . .
C44 C 0.58187(14) 0.26344(11) -0.0462(2) 0.0157(8) Uani 1 1 d . . .
C45 C 0.62457(14) 0.27728(11) -0.0288(2) 0.0168(8) Uani 1 1 d . . .
H45 H 0.6464 0.2639 0.0044 0.020 Uiso 1 1 calc R . .
C46 C 0.63561(14) 0.31251(11) -0.0619(2) 0.0164(8) Uani 1 1 d . . .
C47 C 0.67941(15) 0.32785(12) -0.0475(3) 0.0198(8) Uani 1 1 d . . .
H47 H 0.7018 0.3149 -0.0149 0.024 Uiso 1 1 calc R . .
C48 C 0.68993(16) 0.36165(13) -0.0804(3) 0.0253(9) Uani 1 1 d . . .
H48 H 0.7197 0.3718 -0.0710 0.030 Uiso 1 1 calc R . .
C49 C 0.65651(17) 0.38129(13) -0.1284(3) 0.0273(10) Uani 1 1 d . . .
H49 H 0.6641 0.4044 -0.1517 0.033 Uiso 1 1 calc R . .
C50 C 0.61406(16) 0.36751(12) -0.1413(3) 0.0232(9) Uani 1 1 d . . .
H50 H 0.5916 0.3815 -0.1713 0.028 Uiso 1 1 calc R . .
C51 C 0.60224(15) 0.33231(11) -0.1108(2) 0.0190(8) Uani 1 1 d . . .
C52 C 0.55785(14) 0.31681(11) -0.1274(2) 0.0172(8) Uani 1 1 d . . .
H52 H 0.5352 0.3296 -0.1600 0.021 Uiso 1 1 calc R . .
C53 C 0.54894(14) 0.28297(11) -0.0948(2) 0.0177(8) Uani 1 1 d . . .
C54 C 0.50605(14) 0.26075(11) -0.0995(2) 0.0171(8) Uani 1 1 d . . .
C55 C 0.39393(13) 0.15538(11) 0.2233(2) 0.0144(7) Uani 1 1 d . . .
C56 C 0.34536(13) 0.14611(10) 0.2548(2) 0.0144(8) Uani 1 1 d . . .
H56 H 0.3480 0.1452 0.3196 0.017 Uiso 1 1 calc R . .
C57 C 0.32492(14) 0.10859(12) 0.2291(3) 0.0187(8) Uani 1 1 d . . .
C58 C 0.27550(15) 0.10695(14) 0.2619(3) 0.0290(10) Uani 1 1 d . . .
H58A H 0.2750 0.1120 0.3244 0.044 Uiso 1 1 calc R . .
H58B H 0.2628 0.0827 0.2511 0.044 Uiso 1 1 calc R . .
H58C H 0.2568 0.1251 0.2314 0.044 Uiso 1 1 calc R . .
C59 C 0.32534(16) 0.10062(13) 0.1310(3) 0.0229(9) Uani 1 1 d . . .
H59A H 0.3571 0.1016 0.1094 0.034 Uiso 1 1 calc R . .
H59B H 0.3066 0.1188 0.1006 0.034 Uiso 1 1 calc R . .
H59C H 0.3126 0.0764 0.1204 0.034 Uiso 1 1 calc R . .
C60 C 0.35280(16) 0.07891(12) 0.2770(3) 0.0249(9) Uani 1 1 d . . .
H60A H 0.3849 0.0794 0.2569 0.037 Uiso 1 1 calc R . .
H60B H 0.3393 0.0550 0.2647 0.037 Uiso 1 1 calc R . .
H60C H 0.3519 0.0835 0.3397 0.037 Uiso 1 1 calc R . .
C61 C 0.30609(14) 0.19332(11) 0.1572(2) 0.0173(8) Uani 1 1 d . . .
C62 C 0.27369(14) 0.22374(11) 0.1751(3) 0.0185(8) Uani 1 1 d . . .
C63 C 0.25115(15) 0.24617(12) 0.1192(3) 0.0220(9) Uani 1 1 d . . .
H63 H 0.2549 0.2438 0.0582 0.026 Uiso 1 1 calc R . .
C64 C 0.22186(14) 0.27318(12) 0.1549(3) 0.0207(9) Uani 1 1 d . . .
C65 C 0.19478(16) 0.29641(12) 0.1010(3) 0.0255(9) Uani 1 1 d . . .
H65 H 0.1969 0.2942 0.0396 0.031 Uiso 1 1 calc R . .
C66 C 0.16620(16) 0.32144(13) 0.1353(4) 0.0305(11) Uani 1 1 d . . .
H66 H 0.1480 0.3361 0.0979 0.037 Uiso 1 1 calc R . .
C67 C 0.16280(16) 0.32628(12) 0.2265(4) 0.0319(11) Uani 1 1 d . . .
H67 H 0.1428 0.3442 0.2499 0.038 Uiso 1 1 calc R . .
C68 C 0.18895(15) 0.30463(12) 0.2811(3) 0.0251(9) Uani 1 1 d . . .
H68 H 0.1872 0.3081 0.3422 0.030 Uiso 1 1 calc R . .
C69 C 0.21824(14) 0.27733(11) 0.2471(3) 0.0199(9) Uani 1 1 d . . .
C70 C 0.24208(14) 0.25297(12) 0.3023(3) 0.0208(8) Uani 1 1 d . . .
H70 H 0.2397 0.2551 0.3637 0.025 Uiso 1 1 calc R . .
C71 C 0.26835(13) 0.22655(11) 0.2657(3) 0.0166(8) Uani 1 1 d . . .
C72 C 0.29363(13) 0.19604(11) 0.3059(2) 0.0175(8) Uani 1 1 d . . .
C73 C 0.49812(17) 0.26480(13) 0.3535(3) 0.0268(10) Uani 1 1 d . . .
H73A H 0.4932 0.2901 0.3709 0.040 Uiso 1 1 calc R . .
H73B H 0.5305 0.2613 0.3372 0.040 Uiso 1 1 calc R . .
H73C H 0.4905 0.2487 0.4022 0.040 Uiso 1 1 calc R . .
C74 C 0.4768(4) 0.0621(2) 0.0752(6) 0.050(3) Uani 0.604(14) 1 d P B 2
H74A H 0.4848 0.0363 0.0709 0.076 Uiso 0.604(14) 1 calc PR B 2
H74B H 0.4885 0.0750 0.0241 0.076 Uiso 0.604(14) 1 calc PR B 2
H74C H 0.4432 0.0647 0.0780 0.076 Uiso 0.604(14) 1 calc PR B 2
C75 C 0.5346(7) 0.0684(6) 0.1047(14) 0.069(6) Uiso 0.396(14) 1 d P B 1
H75A H 0.5347 0.0422 0.0923 0.104 Uiso 0.396(14) 1 calc PR B 1
H75B H 0.5621 0.0747 0.1383 0.104 Uiso 0.396(14) 1 calc PR B 1
H75C H 0.5345 0.0819 0.0500 0.104 Uiso 0.396(14) 1 calc PR B 1
C76 C 0.27412(13) 0.43711(11) 0.4053(2) 0.0141(7) Uani 1 1 d . . .
C77 C 0.27530(13) 0.39818(11) 0.4400(3) 0.0162(8) Uani 1 1 d . . .
H77 H 0.2709 0.3821 0.3883 0.019 Uiso 1 1 calc R . .
C78 C 0.23742(14) 0.38696(11) 0.5060(3) 0.0194(8) Uani 1 1 d . . .
C79 C 0.24406(16) 0.34625(13) 0.5262(3) 0.0299(11) Uani 1 1 d . . .
H79A H 0.2423 0.3323 0.4721 0.045 Uiso 1 1 calc R . .
H79B H 0.2198 0.3381 0.5660 0.045 Uiso 1 1 calc R . .
H79C H 0.2743 0.3425 0.5533 0.045 Uiso 1 1 calc R . .
C80 C 0.24013(17) 0.40848(14) 0.5904(3) 0.0296(10) Uani 1 1 d . . .
H80A H 0.2709 0.4056 0.6160 0.044 Uiso 1 1 calc R . .
H80B H 0.2168 0.3994 0.6312 0.044 Uiso 1 1 calc R . .
H80C H 0.2344 0.4342 0.5784 0.044 Uiso 1 1 calc R . .
C81 C 0.18937(14) 0.39089(12) 0.4641(3) 0.0238(9) Uani 1 1 d . . .
H81A H 0.1883 0.3768 0.4100 0.036 Uiso 1 1 calc R . .
H81B H 0.1834 0.4166 0.4513 0.036 Uiso 1 1 calc R . .
H81C H 0.1658 0.3818 0.5042 0.036 Uiso 1 1 calc R . .
C82 C 0.34867(14) 0.41432(11) 0.5236(3) 0.0171(8) Uani 1 1 d . . .
C83 C 0.39281(14) 0.39537(11) 0.5407(3) 0.0165(8) Uani 1 1 d . . .
C84 C 0.43033(14) 0.40664(12) 0.5863(3) 0.0187(8) Uani 1 1 d . . .
H84 H 0.4307 0.4296 0.6143 0.022 Uiso 1 1 calc R . .
C85 C 0.46918(14) 0.38296(12) 0.5909(3) 0.0198(8) Uani 1 1 d . . .
C86 C 0.50951(15) 0.39246(13) 0.6357(3) 0.0248(9) Uani 1 1 d . . .
H86 H 0.5109 0.4150 0.6655 0.030 Uiso 1 1 calc R . .
C87 C 0.54717(16) 0.36951(14) 0.6375(3) 0.0271(10) Uani 1 1 d . . .
H87 H 0.5745 0.3765 0.6672 0.033 Uiso 1 1 calc R . .
C88 C 0.54504(17) 0.33572(15) 0.5952(3) 0.0324(11) Uani 1 1 d . . .
H88 H 0.5712 0.3201 0.5965 0.039 Uiso 1 1 calc R . .
C89 C 0.50645(15) 0.32488(14) 0.5526(3) 0.0277(10) Uani 1 1 d . . .
H89 H 0.5055 0.3016 0.5261 0.033 Uiso 1 1 calc R . .
C90 C 0.46720(14) 0.34832(12) 0.5473(3) 0.0208(9) Uani 1 1 d . . .
C91 C 0.42759(14) 0.33834(12) 0.4989(3) 0.0190(8) Uani 1 1 d . . .
H91 H 0.4262 0.3157 0.4695 0.023 Uiso 1 1 calc R . .
C92 C 0.39159(14) 0.36212(11) 0.4958(2) 0.0170(8) Uani 1 1 d . . .
C93 C 0.34694(14) 0.35993(11) 0.4499(3) 0.0164(8) Uani 1 1 d . . .
C94 C 0.21856(13) 0.47334(10) 0.2142(3) 0.0161(8) Uani 1 1 d . . .
C95 C 0.19028(14) 0.45487(11) 0.1416(3) 0.0191(8) Uani 1 1 d . . .
H95 H 0.1942 0.4708 0.0895 0.023 Uiso 1 1 calc R . .
C96 C 0.13752(15) 0.45087(12) 0.1533(3) 0.0233(9) Uani 1 1 d . . .
C97 C 0.11859(16) 0.43172(15) 0.0733(3) 0.0330(11) Uani 1 1 d . . .
H97A H 0.1320 0.4073 0.0692 0.050 Uiso 1 1 calc R . .
H97B H 0.1267 0.4457 0.0212 0.050 Uiso 1 1 calc R . .
H97C H 0.0849 0.4298 0.0779 0.050 Uiso 1 1 calc R . .
C98 C 0.12439(16) 0.42917(13) 0.2340(3) 0.0292(10) Uani 1 1 d . . .
H98A H 0.1365 0.4414 0.2858 0.044 Uiso 1 1 calc R . .
H98B H 0.1376 0.4047 0.2301 0.044 Uiso 1 1 calc R . .
H98C H 0.0907 0.4275 0.2380 0.044 Uiso 1 1 calc R . .
C99 C 0.11611(16) 0.48862(14) 0.1579(4) 0.0329(11) Uani 1 1 d . . .
H99A H 0.1279 0.5014 0.2092 0.049 Uiso 1 1 calc R . .
H99B H 0.0825 0.4864 0.1621 0.049 Uiso 1 1 calc R . .
H99C H 0.1242 0.5023 0.1055 0.049 Uiso 1 1 calc R . .
C100 C 0.23468(14) 0.39834(11) 0.1853(3) 0.0180(8) Uani 1 1 d . . .
C101 C 0.26599(14) 0.37322(11) 0.1387(3) 0.0181(8) Uani 1 1 d . . .
C102 C 0.29295(14) 0.34574(11) 0.1691(3) 0.0219(9) Uani 1 1 d . . .
H102 H 0.2944 0.3403 0.2294 0.026 Uiso 1 1 calc R . .
C103 C 0.31893(14) 0.32541(12) 0.1077(3) 0.0234(9) Uani 1 1 d . . .
C104 C 0.34720(15) 0.29536(12) 0.1343(3) 0.0276(10) Uani 1 1 d . . .
H104 H 0.3495 0.2894 0.1942 0.033 Uiso 1 1 calc R . .
C105 C 0.37067(16) 0.27529(14) 0.0747(4) 0.0353(12) Uani 1 1 d . . .
H105 H 0.3881 0.2549 0.0933 0.042 Uiso 1 1 calc R . .
C106 C 0.36939(17) 0.28433(14) -0.0134(4) 0.0354(12) Uani 1 1 d . . .
H106 H 0.3866 0.2704 -0.0542 0.042 Uiso 1 1 calc R . .
C107 C 0.34332(17) 0.31321(14) -0.0413(4) 0.0334(11) Uani 1 1 d . . .
H107 H 0.3431 0.3194 -0.1012 0.040 Uiso 1 1 calc R . .
C108 C 0.31683(15) 0.33395(12) 0.0179(3) 0.0239(9) Uani 1 1 d . . .
C109 C 0.28893(14) 0.36357(12) -0.0118(3) 0.0226(9) Uani 1 1 d . . .
H109 H 0.2878 0.3701 -0.0714 0.027 Uiso 1 1 calc R . .
C110 C 0.26428(15) 0.38184(12) 0.0489(3) 0.0211(9) Uani 1 1 d . . .
C111 C 0.23324(14) 0.41374(11) 0.0386(3) 0.0189(8) Uani 1 1 d . . .
C112 C 0.26272(13) 0.56469(10) 0.2616(2) 0.0133(7) Uani 1 1 d . . .
C113 C 0.25448(13) 0.60092(11) 0.2174(3) 0.0173(8) Uani 1 1 d . . .
H113 H 0.2461 0.6180 0.2654 0.021 Uiso 1 1 calc R . .
C114 C 0.21185(15) 0.60096(13) 0.1551(3) 0.0228(9) Uani 1 1 d . . .
C115 C 0.21263(18) 0.63578(14) 0.1015(3) 0.0316(11) Uani 1 1 d . . .
H11D H 0.2132 0.6568 0.1405 0.047 Uiso 1 1 calc R . .
H11E H 0.1850 0.6369 0.0649 0.047 Uiso 1 1 calc R . .
H11F H 0.2402 0.6360 0.0647 0.047 Uiso 1 1 calc R . .
C116 C 0.16810(17) 0.6016(2) 0.2106(4) 0.0498(17) Uani 1 1 d . . .
H11G H 0.1688 0.6228 0.2490 0.075 Uiso 1 1 calc R . .
H11H H 0.1665 0.5794 0.2457 0.075 Uiso 1 1 calc R . .
H11I H 0.1410 0.6030 0.1727 0.075 Uiso 1 1 calc R . .
C117 C 0.21101(19) 0.56807(14) 0.0953(3) 0.0353(12) Uani 1 1 d . . .
H11A H 0.2105 0.5458 0.1302 0.053 Uiso 1 1 calc R . .
H11B H 0.2386 0.5682 0.0585 0.053 Uiso 1 1 calc R . .
H11C H 0.1834 0.5690 0.0587 0.053 Uiso 1 1 calc R . .
C118 C 0.32749(14) 0.59946(11) 0.1204(2) 0.0164(8) Uani 1 1 d . . .
C119 C 0.36978(14) 0.62227(10) 0.1207(3) 0.0150(7) Uani 1 1 d . . .
C120 C 0.41012(14) 0.61768(11) 0.0770(3) 0.0173(8) Uani 1 1 d . . .
H120 H 0.4149 0.5969 0.0414 0.021 Uiso 1 1 calc R . .
C121 C 0.44511(14) 0.64465(11) 0.0857(2) 0.0167(8) Uani 1 1 d . . .
C122 C 0.48839(14) 0.64129(11) 0.0447(2) 0.0190(8) Uani 1 1 d . . .
H122 H 0.4953 0.6201 0.0122 0.023 Uiso 1 1 calc R . .
C123 C 0.52055(15) 0.66828(11) 0.0514(3) 0.0199(8) Uani 1 1 d . . .
H123 H 0.5497 0.6654 0.0242 0.024 Uiso 1 1 calc R . .
C124 C 0.51114(14) 0.70030(12) 0.0980(3) 0.0204(8) Uani 1 1 d . . .
H124 H 0.5337 0.7190 0.1011 0.024 Uiso 1 1 calc R . .
C125 C 0.46920(14) 0.70458(11) 0.1391(3) 0.0188(8) Uani 1 1 d . . .
H125 H 0.4627 0.7264 0.1695 0.023 Uiso 1 1 calc R . .
C126 C 0.43572(14) 0.67654(10) 0.1362(3) 0.0159(8) Uani 1 1 d . . .
C127 C 0.39347(14) 0.67980(11) 0.1824(3) 0.0173(8) Uani 1 1 d . . .
H127 H 0.3873 0.7006 0.2172 0.021 Uiso 1 1 calc R . .
C128 C 0.36201(14) 0.65234(11) 0.1756(2) 0.0155(8) Uani 1 1 d . . .
C129 C 0.31615(14) 0.64756(10) 0.2169(3) 0.0170(8) Uani 1 1 d . . .
C130 C 0.32221(13) 0.52555(10) 0.4593(2) 0.0117(7) Uani 1 1 d . . .
C131 C 0.35562(13) 0.53238(11) 0.5330(2) 0.0136(7) Uani 1 1 d . . .
H131 H 0.3682 0.5078 0.5475 0.016 Uiso 1 1 calc R . .
C132 C 0.33849(13) 0.54773(11) 0.6214(2) 0.0163(8) Uani 1 1 d . . .
C133 C 0.37913(15) 0.54409(13) 0.6858(3) 0.0241(9) Uani 1 1 d . . .
H13G H 0.3887 0.5186 0.6891 0.036 Uiso 1 1 calc R . .
H13H H 0.3694 0.5524 0.7434 0.036 Uiso 1 1 calc R . .
H13I H 0.4051 0.5589 0.6656 0.036 Uiso 1 1 calc R . .
C134 C 0.32363(15) 0.58687(12) 0.6157(3) 0.0221(9) Uani 1 1 d . . .
H13A H 0.2979 0.5890 0.5748 0.033 Uiso 1 1 calc R . .
H13B H 0.3496 0.6017 0.5955 0.033 Uiso 1 1 calc R . .
H13C H 0.3138 0.5953 0.6732 0.033 Uiso 1 1 calc R . .
C135 C 0.29859(16) 0.52388(12) 0.6565(3) 0.0240(9) Uani 1 1 d . . .
H13D H 0.3088 0.4985 0.6598 0.036 Uiso 1 1 calc R . .
H13E H 0.2720 0.5257 0.6174 0.036 Uiso 1 1 calc R . .
H13F H 0.2897 0.5323 0.7145 0.036 Uiso 1 1 calc R . .
C136 C 0.39284(14) 0.58207(11) 0.4409(2) 0.0156(8) Uani 1 1 d . . .
C137 C 0.44095(13) 0.58773(11) 0.4088(2) 0.0148(8) Uani 1 1 d . . .
C138 C 0.45915(14) 0.61353(11) 0.3551(2) 0.0172(8) Uani 1 1 d . . .
H138 H 0.4404 0.6325 0.3328 0.021 Uiso 1 1 calc R . .
C139 C 0.50672(13) 0.61138(11) 0.3331(2) 0.0149(8) Uani 1 1 d . . .
C140 C 0.52813(14) 0.63741(11) 0.2783(3) 0.0186(8) Uani 1 1 d . . .
H140 H 0.5106 0.6573 0.2571 0.022 Uiso 1 1 calc R . .
C141 C 0.57317(15) 0.63437(12) 0.2556(3) 0.0223(9) Uani 1 1 d . . .
H141 H 0.5869 0.6524 0.2197 0.027 Uiso 1 1 calc R . .
C142 C 0.59983(14) 0.60478(12) 0.2849(3) 0.0201(8) Uani 1 1 d . . .
H142 H 0.6311 0.6025 0.2673 0.024 Uiso 1 1 calc R . .
C143 C 0.58078(14) 0.57928(12) 0.3388(2) 0.0175(8) Uani 1 1 d . . .
H143 H 0.5991 0.5596 0.3590 0.021 Uiso 1 1 calc R . .
C144 C 0.53374(13) 0.58200(11) 0.3646(2) 0.0157(8) Uani 1 1 d . . .
C145 C 0.51415(13) 0.55576(11) 0.4213(2) 0.0151(8) Uani 1 1 d . . .
H145 H 0.5322 0.5364 0.4439 0.018 Uiso 1 1 calc R . .
C146 C 0.46872(13) 0.55925(10) 0.4421(2) 0.0142(7) Uani 1 1 d . . .
C147 C 0.43891(13) 0.53666(11) 0.4990(2) 0.0134(7) Uani 1 1 d . . .
C148 C 0.40037(18) 0.51171(16) 0.2120(5) 0.0495(16) Uani 1 1 d . . .
H14A H 0.4265 0.5048 0.1751 0.074 Uiso 1 1 calc R . .
H14B H 0.4112 0.5154 0.2717 0.074 Uiso 1 1 calc R . .
H14C H 0.3867 0.5343 0.1901 0.074 Uiso 1 1 calc R . .
C149 C 0.1308(5) 0.5150(7) 0.4252(16) 0.079(8) Uani 0.376(13) 1 d P D 4
H14D H 0.1070 0.5238 0.4652 0.119 Uiso 0.376(13) 1 calc PR D 4
H14E H 0.1288 0.4885 0.4205 0.119 Uiso 0.376(13) 1 calc PR D 4
H14F H 0.1261 0.5259 0.3678 0.119 Uiso 0.376(13) 1 calc PR D 4
C150 C 0.1621(3) 0.5064(2) 0.5317(4) 0.026(2) Uani 0.624(13) 1 d P D 3
H15M H 0.1339 0.5168 0.5567 0.038 Uiso 0.624(13) 1 calc PR D 3
H15N H 0.1877 0.5093 0.5729 0.038 Uiso 0.624(13) 1 calc PR D 3
H15O H 0.1574 0.4806 0.5197 0.038 Uiso 0.624(13) 1 calc PR D 3
C151 C 0.21934(18) 0.61658(14) 0.4665(3) 0.0317(11) Uani 1 1 d . . .
H15A H 0.2288 0.6330 0.5134 0.048 Uiso 1 1 calc R . .
H15B H 0.2107 0.6309 0.4153 0.048 Uiso 1 1 calc R . .
H15C H 0.2450 0.6003 0.4517 0.048 Uiso 1 1 calc R . .
C152 C 0.3141(5) 0.4254(3) 0.7843(8) 0.140(6) Uani 1 1 d . . .
H15S H 0.3259 0.4340 0.8403 0.210 Uiso 1 1 calc R . .
H15T H 0.2809 0.4304 0.7807 0.210 Uiso 1 1 calc R . .
H15U H 0.3301 0.4381 0.7371 0.210 Uiso 1 1 calc R . .
C153 C 0.3078(7) 0.4916(4) -0.0016(14) 0.090(8) Uani 0.49(2) 1 d P A 7
H15$ H 0.2798 0.5009 0.0265 0.135 Uiso 0.49(2) 1 calc PR A 7
H15 H 0.3078 0.4650 0.0011 0.135 Uiso 0.49(2) 1 calc PR A 7
H151 H 0.3084 0.4994 -0.0624 0.135 Uiso 0.49(2) 1 calc PR A 7
C154 C 0.2801(6) 0.5070(4) -0.0490(11) 0.072(7) Uani 0.51(2) 1 d P A 8
H1 H 0.2852 0.5019 0.0127 0.108 Uiso 0.51(2) 1 calc PR A 8
H3 H 0.2843 0.4846 -0.0827 0.108 Uiso 0.51(2) 1 calc PR A 8
H4 H 0.2486 0.5161 -0.0574 0.108 Uiso 0.51(2) 1 calc PR A 8
C155 C 0.2044(5) 0.4805(3) -0.2101(8) 0.140(5) Uani 1 1 d . . .
H15V H 0.2230 0.5016 -0.1939 0.211 Uiso 1 1 calc R . .
H15W H 0.1887 0.4853 -0.2654 0.211 Uiso 1 1 calc R . .
H5 H 0.2244 0.4592 -0.2164 0.211 Uiso 1 1 calc R . .
C156 C 0.50492(19) 0.55529(14) 0.1588(3) 0.0333(11) Uani 1 1 d . . .
H15D H 0.5113 0.5388 0.2073 0.050 Uiso 1 1 calc R . .
H15E H 0.4747 0.5668 0.1672 0.050 Uiso 1 1 calc R . .
H15F H 0.5289 0.5741 0.1563 0.050 Uiso 1 1 calc R . .
C157 C 0.4122(3) 0.3837(3) -0.2004(6) 0.089(3) Uani 1 1 d . . .
H15P H 0.4106 0.4030 -0.1567 0.134 Uiso 1 1 calc R . .
H15Q H 0.3821 0.3716 -0.2046 0.134 Uiso 1 1 calc R . .
H15R H 0.4203 0.3942 -0.2569 0.134 Uiso 1 1 calc R . .
C158 C 0.37389(17) 0.25342(13) 0.3964(3) 0.0302(10) Uani 1 1 d . . .
H15G H 0.3880 0.2594 0.4524 0.045 Uiso 1 1 calc R . .
H15H H 0.3848 0.2296 0.3770 0.045 Uiso 1 1 calc R . .
H15I H 0.3402 0.2529 0.4026 0.045 Uiso 1 1 calc R . .
C159 C 0.7720(2) 0.26511(15) 0.1241(4) 0.0407(13) Uani 1 1 d . . .
H15J H 0.7932 0.2753 0.0808 0.061 Uiso 1 1 calc R . .
H15K H 0.7799 0.2396 0.1347 0.061 Uiso 1 1 calc R . .
H15L H 0.7748 0.2788 0.1784 0.061 Uiso 1 1 calc R . .
C160 C 0.5769(16) 0.0176(5) 0.2615(15) 0.26(3) Uani 0.604(12) 1 d P B 2
H16D H 0.6054 0.0032 0.2641 0.384 Uiso 0.604(12) 1 calc PR B 2
H16E H 0.5502 0.0015 0.2695 0.384 Uiso 0.604(12) 1 calc PR B 2
H16F H 0.5772 0.0360 0.3075 0.384 Uiso 0.604(12) 1 calc PR B 2
C161 C 0.4070(5) 0.0311(4) 0.0590(9) 0.043(3) Uani 0.396(12) 1 d P B 1
H16A H 0.4275 0.0099 0.0618 0.065 Uiso 0.396(12) 1 calc PR B 1
H16B H 0.3796 0.0251 0.0245 0.065 Uiso 0.396(12) 1 calc PR B 1
H16C H 0.3976 0.0379 0.1179 0.065 Uiso 0.396(12) 1 calc PR B 1
C162 C 0.6103(3) 0.5828(2) 0.0311(6) 0.077(2) Uani 0.59(9) 1 d P C 5
H16G H 0.6109 0.5980 0.0835 0.116 Uiso 0.59(9) 1 calc PR C 5
H16H H 0.5783 0.5797 0.0118 0.116 Uiso 0.59(9) 1 calc PR C 5
H16I H 0.6282 0.5947 -0.0150 0.116 Uiso 0.59(9) 1 calc PR C 5
C163 C 0.6103(3) 0.5828(2) 0.0311(6) 0.077(2) Uani 0.41(9) 1 d P C 6
H16J H 0.6382 0.5838 -0.0047 0.116 Uiso 0.41(9) 1 calc PR C 6
H16K H 0.6142 0.5647 0.0770 0.116 Uiso 0.41(9) 1 calc PR C 6
H16L H 0.6049 0.6067 0.0574 0.116 Uiso 0.41(9) 1 calc PR C 6

loop_
_atom_site_aniso_label
_atom_site_aniso_U_11
_atom_site_aniso_U_22
_atom_site_aniso_U_33
_atom_site_aniso_U_23
_atom_site_aniso_U_13
_atom_site_aniso_U_12
Rh1 0.00988(13) 0.01130(13) 0.00795(12) 0.00062(10) 0.00062(10) 0.00048(10)
Rh2 0.01122(14) 0.01145(14) 0.00988(13) -0.00022(10) -0.00009(10) -0.00048(11)
Rh3 0.00879(13) 0.01296(14) 0.00991(12) -0.00016(10) 0.00116(10) 0.00005(10)
Rh4 0.00834(13) 0.01317(14) 0.01172(13) 0.00030(10) 0.00139(10) 0.00090(11)
O1 0.0194(14) 0.0153(14) 0.0121(12) 0.0070(10) 0.0037(10) 0.0021(11)
O2 0.0221(15) 0.0155(14) 0.0109(12) 0.0046(10) 0.0008(11) 0.0017(11)
O3 0.0202(15) 0.0252(16) 0.0150(13) -0.0038(11) 0.0018(11) 0.0018(12)
O4 0.0198(15) 0.0369(18) 0.0224(15) -0.0040(13) -0.0021(12) -0.0062(14)
O5 0.0141(12) 0.0107(13) 0.0100(11) -0.0009(10) 0.0010(10) 0.0000(10)
O6 0.0157(13) 0.0164(14) 0.0076(12) -0.0019(10) 0.0005(10) 0.0003(10)
O7 0.0228(15) 0.0176(15) 0.0160(14) 0.0019(11) 0.0026(11) -0.0033(11)
O8 0.0235(15) 0.0202(15) 0.0134(13) 0.0011(11) 0.0045(11) -0.0031(11)
O9 0.0143(13) 0.0142(13) 0.0108(12) 0.0045(9) -0.0018(10) 0.0005(10)
O10 0.0178(14) 0.0155(14) 0.0130(12) 0.0020(10) -0.0021(10) -0.0001(11)
O11 0.0206(15) 0.0183(15) 0.0167(14) 0.0046(11) -0.0028(11) 0.0015(11)
O12 0.0203(15) 0.0302(17) 0.0172(14) 0.0051(12) -0.0022(11) 0.0008(12)
O13 0.0149(13) 0.0174(14) 0.0098(12) 0.0003(10) 0.0015(10) 0.0001(10)
O14 0.0148(13) 0.0164(14) 0.0107(12) -0.0049(10) 0.0011(10) -0.0035(10)
O15 0.0382(19) 0.0310(18) 0.0099(13) 0.0039(12) 0.0006(12) 0.0034(14)
O16 0.0281(17) 0.0348(18) 0.0126(13) 0.0040(12) 0.0011(12) 0.0059(13)
O17 0.0258(15) 0.0120(14) 0.0205(14) -0.0003(11) -0.0006(12) 0.0009(11)
O18 0.0357(18) 0.0143(16) 0.0357(17) -0.0076(13) 0.0004(14) -0.0021(13)
O19 0.0114(13) 0.0143(14) 0.0178(13) 0.0028(10) 0.0038(10) 0.0009(10)
O20 0.0118(13) 0.0164(14) 0.0180(13) 0.0023(10) 0.0045(10) 0.0026(10)
O21 0.0208(15) 0.0196(15) 0.0190(14) -0.0031(11) 0.0028(11) 0.0030(11)
O22 0.0198(15) 0.0144(14) 0.0277(16) -0.0050(11) -0.0057(12) 0.0043(11)
O23 0.0137(13) 0.0198(14) 0.0149(13) -0.0044(11) -0.0015(11) -0.0011(11)
O24 0.0105(12) 0.0194(15) 0.0191(13) -0.0037(10) -0.0006(10) -0.0031(10)
O25 0.0248(16) 0.0225(16) 0.0201(14) -0.0019(12) -0.0004(12) -0.0016(12)
O26 0.0264(17) 0.0279(17) 0.0211(15) -0.0005(12) -0.0046(12) -0.0009(13)
O27 0.0149(13) 0.0171(14) 0.0149(13) 0.0038(10) 0.0037(10) 0.0003(10)
O28 0.0151(13) 0.0145(13) 0.0127(12) 0.0020(10) 0.0008(10) 0.0027(10)
O29 0.0289(16) 0.0164(15) 0.0152(14) -0.0019(11) -0.0011(11) -0.0065(12)
O30 0.0274(16) 0.0181(15) 0.0221(15) -0.0043(11) 0.0037(12) 0.0030(12)
O31 0.0132(13) 0.0179(15) 0.0116(12) -0.0010(10) 0.0021(10) -0.0008(10)
O32 0.0148(13) 0.0157(14) 0.0132(13) -0.0004(10) 0.0001(10) 0.0008(10)
O33 0.0171(15) 0.0223(16) 0.0262(16) 0.0074(12) -0.0014(12) 0.0059(12)
O34 0.0147(13) 0.0188(14) 0.0167(13) 0.0056(11) 0.0019(10) 0.0062(11)
O35 0.0153(14) 0.0266(16) 0.0232(15) 0.0010(12) 0.0086(11) 0.0020(11)
O36 0.0160(15) 0.0272(17) 0.0294(16) -0.0029(13) 0.0091(12) 0.0032(12)
O37 0.042(2) 0.031(2) 0.057(2) -0.0081(17) 0.0233(19) 0.0039(16)
O38 0.128(6) 0.085(5) 0.104(5) -0.005(4) 0.001(5) 0.003(4)
O39 0.047(5) 0.050(5) 0.032(4) -0.005(4) 0.000(3) 0.002(4)
O40 0.094(8) 0.058(6) 0.038(5) -0.009(4) 0.018(5) -0.012(5)
O41 0.113(6) 0.102(5) 0.087(5) 0.019(4) -0.006(4) 0.004(4)
O42 0.078(3) 0.085(4) 0.0230(18) -0.017(2) -0.003(2) 0.001(3)
O43 0.147(7) 0.161(8) 0.079(5) 0.014(5) -0.006(5) 0.042(6)
O44 0.036(2) 0.035(2) 0.0322(18) 0.0005(15) 0.0029(15) 0.0078(15)
O45 0.042(3) 0.133(5) 0.029(2) 0.032(3) 0.0065(18) 0.019(3)
O46 0.046(5) 0.051(5) 0.135(9) 0.015(5) -0.003(5) 0.004(4)
O47 0.052(8) 0.081(10) 0.073(9) -0.013(7) -0.001(6) -0.011(7)
O48 0.264(19) 0.089(8) 0.041(6) -0.003(5) 0.000(8) 0.074(10)
O49 0.140(15) 0.082(11) 0.074(10) 0.049(8) 0.069(10) 0.052(10)
O51 0.237(11) 0.112(6) 0.106(6) 0.036(5) -0.027(7) -0.037(7)
O52 0.50(3) 0.43(2) 0.050(4) 0.017(9) 0.012(9) 0.38(2)
O53 0.280(13) 0.105(6) 0.082(5) -0.010(4) -0.002(6) 0.093(7)
O54 0.137(12) 0.32(2) 0.86(6) -0.35(3) 0.06(2) -0.019(12)
N1 0.0196(18) 0.0182(18) 0.0091(15) 0.0039(12) 0.0005(12) 0.0010(13)
N2 0.0163(15) 0.0128(15) 0.0060(14) 0.0019(12) -0.0001(11) 0.0000(12)
N3 0.0160(17) 0.0180(17) 0.0121(15) 0.0022(12) 0.0002(12) -0.0003(13)
N4 0.0116(15) 0.0209(18) 0.0114(15) 0.0012(13) 0.0005(12) -0.0002(12)
N5 0.0120(16) 0.0193(17) 0.0143(16) 0.0023(13) 0.0020(12) 0.0025(13)
N6 0.0171(17) 0.0188(18) 0.0186(16) -0.0077(13) -0.0030(13) 0.0006(13)
N7 0.0180(16) 0.0136(16) 0.0136(15) 0.0000(12) 0.0025(13) -0.0004(13)
N8 0.0135(16) 0.0169(17) 0.0080(14) 0.0011(12) -0.0004(12) 0.0004(12)
C1 0.0098(18) 0.018(2) 0.0135(17) 0.0048(14) 0.0034(14) 0.0028(14)
C2 0.019(2) 0.020(2) 0.0147(18) 0.0086(16) -0.0001(15) 0.0006(15)
C3 0.029(2) 0.028(3) 0.018(2) 0.0117(17) 0.0013(18) 0.0070(18)
C4 0.066(4) 0.038(3) 0.020(2) 0.016(2) 0.002(2) 0.017(3)
C5 0.037(3) 0.026(3) 0.045(3) 0.017(2) 0.006(2) -0.001(2)
C6 0.031(3) 0.025(3) 0.034(3) 0.0096(19) -0.002(2) 0.012(2)
C7 0.022(2) 0.017(2) 0.0095(17) 0.0053(14) 0.0050(15) 0.0014(16)
C8 0.022(2) 0.024(2) 0.0085(17) 0.0046(15) -0.0009(15) 0.0022(16)
C9 0.022(2) 0.027(2) 0.0162(19) 0.0040(16) 0.0010(16) 0.0021(18)
C10 0.030(2) 0.027(2) 0.014(2) 0.0041(16) 0.0035(17) 0.0054(18)
C11 0.026(2) 0.034(3) 0.029(2) 0.008(2) 0.0048(19) 0.0059(19)
C12 0.046(3) 0.038(3) 0.022(2) 0.007(2) 0.009(2) 0.018(2)
C13 0.055(3) 0.034(3) 0.026(2) -0.003(2) 0.013(2) 0.012(2)
C14 0.044(3) 0.036(3) 0.019(2) -0.006(2) 0.003(2) 0.003(2)
C15 0.038(3) 0.021(2) 0.019(2) 0.0030(17) 0.0052(18) 0.0054(19)
C16 0.029(2) 0.032(3) 0.016(2) -0.0023(17) -0.0020(17) -0.0002(19)
C17 0.020(2) 0.026(2) 0.0137(18) 0.0037(16) -0.0003(15) 0.0024(17)
C18 0.021(2) 0.021(2) 0.0097(17) 0.0029(14) 0.0035(15) 0.0012(16)
C19 0.0130(18) 0.0183(19) 0.0042(15) -0.0002(13) -0.0002(13) 0.0019(14)
C20 0.0167(19) 0.020(2) 0.0041(16) -0.0043(13) -0.0020(13) 0.0011(15)
C21 0.0109(18) 0.022(2) 0.0158(19) -0.0057(15) -0.0014(14) 0.0031(15)
C22 0.0088(19) 0.031(2) 0.037(3) -0.0090(19) 0.0028(17) 0.0037(16)
C23 0.024(2) 0.019(2) 0.025(2) -0.0016(16) -0.0055(17) 0.0073(17)
C24 0.024(2) 0.029(2) 0.019(2) -0.0092(17) 0.0028(16) 0.0042(18)
C25 0.0114(17) 0.0141(19) 0.0106(16) -0.0001(14) 0.0014(14) 0.0008(14)
C26 0.0159(19) 0.015(2) 0.0117(18) -0.0003(14) 0.0003(14) 0.0025(15)
C27 0.019(2) 0.020(2) 0.0099(18) 0.0012(14) 0.0011(14) 0.0031(16)
C28 0.015(2) 0.024(2) 0.0151(19) -0.0064(16) -0.0006(15) 0.0058(16)
C29 0.021(2) 0.031(2) 0.0127(19) -0.0019(16) -0.0009(15) 0.0115(18)
C30 0.028(2) 0.032(2) 0.018(2) -0.0091(18) -0.0068(18) 0.0156(19)
C31 0.034(3) 0.025(2) 0.027(2) -0.0162(18) -0.0131(19) 0.011(2)
C32 0.027(2) 0.020(2) 0.026(2) -0.0083(17) -0.0062(18) 0.0024(17)
C33 0.014(2) 0.023(2) 0.016(2) -0.0055(16) -0.0012(15) 0.0055(16)
C34 0.016(2) 0.018(2) 0.0152(19) -0.0028(15) -0.0007(15) -0.0014(15)
C35 0.0128(18) 0.020(2) 0.0129(18) -0.0022(15) 0.0004(14) 0.0002(15)
C36 0.0093(17) 0.0170(19) 0.0138(18) -0.0010(14) -0.0029(14) -0.0005(14)
C37 0.0090(17) 0.0186(19) 0.0090(16) 0.0027(13) -0.0024(13) -0.0012(14)
C38 0.021(2) 0.024(2) 0.0116(18) 0.0025(15) -0.0020(15) -0.0019(17)
C39 0.038(3) 0.025(2) 0.0136(19) -0.0015(16) -0.0038(18) -0.004(2)
C40 0.089(5) 0.035(3) 0.013(2) -0.0011(19) -0.005(2) -0.006(3)
C41 0.035(3) 0.033(3) 0.018(2) -0.0119(17) 0.0061(18) -0.001(2)
C42 0.037(3) 0.028(3) 0.026(2) -0.0055(19) -0.014(2) -0.003(2)
C43 0.020(2) 0.019(2) 0.0092(17) -0.0012(14) 0.0036(14) -0.0016(16)
C44 0.018(2) 0.018(2) 0.0108(17) 0.0011(14) 0.0046(14) 0.0054(15)
C45 0.022(2) 0.021(2) 0.0078(17) 0.0005(14) 0.0039(14) 0.0056(16)
C46 0.022(2) 0.018(2) 0.0092(17) -0.0022(14) 0.0054(14) 0.0038(16)
C47 0.025(2) 0.021(2) 0.0135(19) -0.0044(15) 0.0064(16) 0.0042(17)
C48 0.031(2) 0.029(2) 0.016(2) -0.0024(17) 0.0063(17) -0.0044(19)
C49 0.043(3) 0.024(2) 0.015(2) 0.0046(17) 0.0094(19) -0.004(2)
C50 0.035(2) 0.023(2) 0.0110(18) 0.0039(16) 0.0004(16) 0.0036(19)
C51 0.034(2) 0.014(2) 0.0097(18) 0.0001(14) 0.0024(16) 0.0004(16)
C52 0.024(2) 0.017(2) 0.0106(17) 0.0022(14) 0.0014(15) 0.0062(16)
C53 0.022(2) 0.022(2) 0.0086(17) 0.0018(15) 0.0036(15) -0.0001(16)
C54 0.020(2) 0.023(2) 0.0089(16) 0.0054(14) 0.0024(14) 0.0033(16)
C55 0.0137(18) 0.019(2) 0.0110(18) 0.0036(14) -0.0012(14) -0.0006(14)
C56 0.0145(18) 0.015(2) 0.0138(18) 0.0020(14) 0.0010(14) 0.0000(14)
C57 0.0146(19) 0.023(2) 0.0186(19) 0.0008(16) 0.0009(16) -0.0072(16)
C58 0.018(2) 0.038(3) 0.031(2) 0.001(2) 0.0049(18) -0.0110(18)
C59 0.024(2) 0.029(2) 0.015(2) -0.0015(17) 0.0003(16) -0.0076(18)
C60 0.031(2) 0.016(2) 0.028(2) 0.0047(17) -0.0010(18) -0.0059(17)
C61 0.0170(19) 0.020(2) 0.0145(18) 0.0015(15) 0.0004(15) -0.0025(16)
C62 0.016(2) 0.020(2) 0.019(2) -0.0003(15) -0.0009(15) -0.0053(15)
C63 0.025(2) 0.022(2) 0.0184(19) 0.0030(16) -0.0062(16) -0.0052(17)
C64 0.017(2) 0.022(2) 0.024(2) 0.0050(16) -0.0046(16) -0.0077(16)
C65 0.025(2) 0.020(2) 0.032(2) 0.0075(17) -0.0079(18) -0.0036(18)
C66 0.022(2) 0.024(3) 0.046(3) 0.010(2) -0.007(2) -0.0036(18)
C67 0.022(2) 0.016(2) 0.057(3) 0.007(2) 0.003(2) 0.0011(17)
C68 0.027(2) 0.019(2) 0.029(2) 0.0027(17) 0.0077(18) -0.0029(17)
C69 0.0129(18) 0.017(2) 0.030(2) 0.0035(16) 0.0029(16) -0.0028(15)
C70 0.0141(19) 0.027(2) 0.022(2) 0.0036(17) 0.0006(16) -0.0028(16)
C71 0.0126(18) 0.020(2) 0.0171(18) 0.0014(15) -0.0024(15) -0.0033(15)
C72 0.0133(18) 0.025(2) 0.0141(18) 0.0006(16) -0.0006(14) 0.0001(15)
C73 0.036(3) 0.019(2) 0.026(2) -0.0065(17) -0.0040(19) 0.0023(18)
C74 0.091(8) 0.026(5) 0.035(5) -0.010(3) -0.022(5) 0.006(5)
C76 0.0108(18) 0.017(2) 0.0148(18) 0.0046(14) 0.0003(13) -0.0033(14)
C77 0.0116(19) 0.019(2) 0.0178(19) 0.0030(15) 0.0006(14) 0.0006(15)
C78 0.017(2) 0.021(2) 0.021(2) 0.0053(16) 0.0041(16) -0.0012(17)
C79 0.022(2) 0.024(2) 0.044(3) 0.020(2) 0.005(2) 0.0014(18)
C80 0.025(2) 0.048(3) 0.016(2) 0.0060(19) 0.0074(17) -0.003(2)
C81 0.013(2) 0.023(2) 0.035(2) 0.0098(18) 0.0022(17) -0.0016(16)
C82 0.016(2) 0.023(2) 0.0127(18) 0.0037(15) 0.0041(14) -0.0001(16)
C83 0.018(2) 0.015(2) 0.0162(19) 0.0032(15) 0.0030(15) -0.0004(15)
C84 0.019(2) 0.028(2) 0.0098(17) 0.0015(15) 0.0028(15) 0.0023(17)
C85 0.015(2) 0.030(2) 0.0143(18) 0.0078(16) -0.0011(15) -0.0008(17)
C86 0.024(2) 0.033(3) 0.018(2) 0.0032(17) -0.0030(17) -0.0016(19)
C87 0.020(2) 0.038(3) 0.023(2) 0.0042(19) -0.0061(17) -0.0009(19)
C88 0.022(2) 0.044(3) 0.032(3) 0.001(2) -0.0087(19) 0.011(2)
C89 0.020(2) 0.033(3) 0.030(2) 0.0003(19) -0.0042(18) 0.0092(19)
C90 0.015(2) 0.031(2) 0.017(2) 0.0012(16) -0.0019(15) 0.0040(17)
C91 0.019(2) 0.020(2) 0.018(2) -0.0012(15) -0.0021(16) 0.0036(16)
C92 0.0158(19) 0.020(2) 0.0152(18) 0.0021(15) -0.0001(14) 0.0011(16)
C93 0.0159(19) 0.016(2) 0.0172(19) 0.0017(15) -0.0008(15) 0.0043(15)
C94 0.0157(18) 0.0130(19) 0.0196(19) -0.0036(15) -0.0052(15) 0.0003(14)
C95 0.017(2) 0.018(2) 0.023(2) -0.0020(15) -0.0022(16) 0.0009(16)
C96 0.017(2) 0.023(2) 0.030(2) -0.0069(18) -0.0054(17) -0.0024(17)
C97 0.020(2) 0.038(3) 0.041(3) -0.015(2) -0.009(2) -0.003(2)
C98 0.021(2) 0.026(2) 0.040(3) -0.008(2) 0.003(2) -0.0059(18)
C99 0.018(2) 0.034(3) 0.048(3) -0.012(2) -0.005(2) 0.004(2)
C100 0.0170(19) 0.019(2) 0.0182(19) -0.0039(15) -0.0042(16) -0.0038(15)
C101 0.0122(18) 0.019(2) 0.023(2) -0.0058(15) -0.0025(15) -0.0038(15)
C102 0.022(2) 0.018(2) 0.026(2) -0.0071(16) -0.0022(16) -0.0053(16)
C103 0.0108(19) 0.026(2) 0.033(2) -0.0041(18) -0.0016(17) -0.0053(16)
C104 0.016(2) 0.023(2) 0.044(3) -0.003(2) -0.0033(19) -0.0007(17)
C105 0.014(2) 0.024(3) 0.068(4) -0.011(2) 0.000(2) -0.0034(18)
C106 0.020(2) 0.033(3) 0.054(3) -0.016(2) 0.005(2) -0.002(2)
C107 0.024(2) 0.034(3) 0.042(3) -0.017(2) 0.001(2) 0.000(2)
C108 0.017(2) 0.024(2) 0.031(2) -0.0074(18) -0.0006(17) -0.0047(17)
C109 0.019(2) 0.024(2) 0.024(2) -0.0083(17) -0.0021(16) -0.0040(17)
C110 0.016(2) 0.025(2) 0.022(2) -0.0053(16) -0.0019(16) -0.0057(17)
C111 0.0117(19) 0.020(2) 0.025(2) -0.0069(16) -0.0048(16) -0.0055(16)
C112 0.0131(17) 0.0166(19) 0.0101(16) 0.0010(14) -0.0037(14) -0.0036(14)
C113 0.019(2) 0.017(2) 0.0162(19) 0.0056(15) 0.0005(15) 0.0033(15)
C114 0.018(2) 0.030(2) 0.021(2) 0.0108(17) -0.0042(16) 0.0020(17)
C115 0.037(3) 0.033(3) 0.025(2) 0.011(2) -0.0053(19) 0.004(2)
C116 0.017(2) 0.093(5) 0.039(3) 0.026(3) 0.000(2) 0.011(3)
C117 0.036(3) 0.032(3) 0.038(3) 0.005(2) -0.020(2) -0.004(2)
C118 0.023(2) 0.018(2) 0.0081(17) 0.0029(14) -0.0025(15) 0.0018(16)
C119 0.019(2) 0.0120(18) 0.0136(18) 0.0041(14) -0.0021(15) -0.0017(15)
C120 0.021(2) 0.017(2) 0.0143(18) 0.0015(15) -0.0007(15) 0.0011(16)
C121 0.019(2) 0.019(2) 0.0118(18) 0.0051(14) -0.0053(15) 0.0011(15)
C122 0.023(2) 0.020(2) 0.0148(18) 0.0019(15) -0.0032(15) 0.0000(17)
C123 0.017(2) 0.024(2) 0.018(2) 0.0043(15) -0.0007(16) -0.0016(17)
C124 0.020(2) 0.021(2) 0.0199(19) 0.0076(16) -0.0066(15) -0.0063(17)
C125 0.023(2) 0.015(2) 0.019(2) 0.0025(15) -0.0067(16) -0.0023(16)
C126 0.019(2) 0.0122(19) 0.0166(19) 0.0030(14) -0.0063(15) 0.0019(15)
C127 0.022(2) 0.0142(19) 0.0157(19) -0.0004(15) -0.0048(16) 0.0023(15)
C128 0.017(2) 0.018(2) 0.0109(18) 0.0031(14) -0.0014(14) 0.0008(15)
C129 0.022(2) 0.0130(19) 0.0159(19) 0.0021(14) -0.0041(15) 0.0028(15)
C130 0.0111(18) 0.0097(18) 0.0143(17) -0.0003(13) 0.0018(14) 0.0004(13)
C131 0.0103(18) 0.019(2) 0.0121(17) 0.0001(14) 0.0013(14) -0.0001(14)
C132 0.0167(19) 0.024(2) 0.0082(17) -0.0032(15) -0.0015(14) 0.0022(16)
C133 0.025(2) 0.036(3) 0.0117(19) -0.0064(17) -0.0009(16) 0.0086(18)
C134 0.021(2) 0.026(2) 0.019(2) -0.0059(17) 0.0049(16) 0.0048(17)
C135 0.027(2) 0.030(2) 0.0150(19) 0.0006(16) 0.0077(17) -0.0034(19)
C136 0.016(2) 0.018(2) 0.0122(18) -0.0023(14) -0.0004(14) -0.0012(15)
C137 0.0103(18) 0.020(2) 0.0138(18) -0.0011(15) -0.0026(14) 0.0012(15)
C138 0.017(2) 0.021(2) 0.0137(18) -0.0001(15) -0.0026(15) 0.0057(16)
C139 0.0163(19) 0.018(2) 0.0106(16) -0.0003(14) -0.0040(14) 0.0013(15)
C140 0.020(2) 0.018(2) 0.0172(19) 0.0039(15) -0.0036(15) -0.0006(16)
C141 0.027(2) 0.023(2) 0.017(2) 0.0035(16) -0.0012(16) -0.0108(18)
C142 0.018(2) 0.026(2) 0.0158(19) -0.0019(16) 0.0008(15) -0.0020(16)
C143 0.016(2) 0.024(2) 0.0131(18) -0.0009(15) -0.0013(14) 0.0019(16)
C144 0.017(2) 0.017(2) 0.0126(18) -0.0024(14) -0.0042(14) 0.0019(15)
C145 0.0156(19) 0.020(2) 0.0100(16) -0.0013(14) -0.0031(14) 0.0049(16)
C146 0.0169(19) 0.0152(19) 0.0103(17) -0.0007(13) -0.0013(14) 0.0030(15)
C147 0.0133(18) 0.018(2) 0.0084(16) -0.0045(14) -0.0010(14) 0.0012(15)
C148 0.022(2) 0.043(3) 0.083(5) -0.001(3) 0.026(3) -0.007(2)
C149 0.016(8) 0.12(2) 0.103(17) -0.024(14) 0.019(9) 0.019(9)
C150 0.029(4) 0.024(4) 0.024(4) 0.003(3) 0.021(3) 0.003(3)
C151 0.035(3) 0.035(3) 0.025(2) -0.011(2) 0.004(2) 0.008(2)
C152 0.195(13) 0.103(8) 0.123(9) -0.067(7) -0.089(9) 0.085(8)
C153 0.107(16) 0.041(10) 0.122(17) -0.015(10) -0.065(14) 0.012(10)
C154 0.082(12) 0.036(7) 0.098(13) -0.039(8) 0.042(10) -0.024(7)
C155 0.216(15) 0.117(9) 0.088(8) 0.041(7) 0.053(9) -0.018(9)
C156 0.042(3) 0.030(3) 0.028(2) -0.001(2) -0.004(2) -0.007(2)
C157 0.063(5) 0.139(8) 0.065(5) 0.009(5) -0.010(4) 0.046(5)
C158 0.026(2) 0.030(3) 0.035(3) -0.010(2) -0.0019(19) 0.0033(19)
C159 0.050(3) 0.038(3) 0.034(3) 0.001(2) 0.001(2) 0.012(2)
C160 0.63(8) 0.047(13) 0.090(19) 0.021(12) 0.07(3) 0.01(3)
C161 0.051(7) 0.048(7) 0.031(6) -0.021(5) -0.007(5) 0.000(6)
C162 0.068(5) 0.077(6) 0.086(6) 0.026(5) 0.022(5) -0.011(4)
C163 0.068(5) 0.077(6) 0.086(6) 0.026(5) 0.022(5) -0.011(4)

loop_
_atom_type_symbol
_atom_type_description
_atom_type_scat_dispersion_real
_atom_type_scat_dispersion_imag
_atom_type_scat_source
C C 0.0033 0.0016 'International Tables Vol C Tables 4.2.6.8 and 6.1.1.4'
H H 0.0000 0.0000 'International Tables Vol C Tables 4.2.6.8 and 6.1.1.4'
N N 0.0061 0.0033 'International Tables Vol C Tables 4.2.6.8 and 6.1.1.4'
O O 0.0106 0.0060 'International Tables Vol C Tables 4.2.6.8 and 6.1.1.4'
Rh Rh -1.1178 0.9187 'International Tables Vol C Tables 4.2.6.8 and 6.1.1.4'

loop_
_geom_angle_atom_site_label_1
_geom_angle_atom_site_label_2
_geom_angle_atom_site_label_3
_geom_angle
O1 Rh1 O5 89.69(11)
O1 Rh1 O13 88.11(11)
O5 Rh1 O13 175.73(11)
O1 Rh1 O9 176.12(11)
O5 Rh1 O9 89.21(10)
O13 Rh1 O9 92.74(10)
O1 Rh1 O17 89.33(11)
O5 Rh1 O17 89.95(10)
O13 Rh1 O17 93.68(10)
O9 Rh1 O17 94.38(11)
O1 Rh1 Rh2 87.66(9)
O5 Rh1 Rh2 87.59(7)
O13 Rh1 Rh2 88.66(8)
O9 Rh1 Rh2 88.58(8)
O17 Rh1 Rh2 176.13(7)
O6 Rh2 O14 176.38(11)
O6 Rh2 O10 88.87(11)
O14 Rh2 O10 92.27(11)
O6 Rh2 O2 89.18(11)
O14 Rh2 O2 89.45(11)
O10 Rh2 O2 175.78(11)
O6 Rh2 O18 92.43(11)
O14 Rh2 O18 90.93(11)
O10 Rh2 O18 93.39(12)
O2 Rh2 O18 90.44(12)
O6 Rh2 Rh1 88.74(8)
O14 Rh2 Rh1 87.87(7)
O10 Rh2 Rh1 87.77(9)
O2 Rh2 Rh1 88.44(8)
O18 Rh2 Rh1 178.37(9)
O31 Rh3 O23 177.01(11)
O31 Rh3 O19 88.96(12)
O23 Rh3 O19 89.80(12)
O31 Rh3 O27 90.87(12)
O23 Rh3 O27 90.17(12)
O19 Rh3 O27 175.74(11)
O31 Rh3 O35 91.18(12)
O23 Rh3 O35 91.60(12)
O19 Rh3 O35 93.40(11)
O27 Rh3 O35 90.86(11)
O31 Rh3 Rh4 88.53(9)
O23 Rh3 Rh4 88.72(9)
O19 Rh3 Rh4 88.36(8)
O27 Rh3 Rh4 87.39(8)
O35 Rh3 Rh4 178.22(8)
O28 Rh4 O20 176.31(11)
O28 Rh4 O24 89.07(12)
O20 Rh4 O24 89.36(12)
O28 Rh4 O32 91.56(12)
O20 Rh4 O32 89.77(12)
O24 Rh4 O32 175.79(11)
O28 Rh4 O36 87.71(12)
O20 Rh4 O36 95.71(11)
O24 Rh4 O36 92.88(12)
O32 Rh4 O36 91.31(12)
O28 Rh4 Rh3 88.63(8)
O20 Rh4 Rh3 87.97(8)
O24 Rh4 Rh3 87.83(9)
O32 Rh4 Rh3 88.02(9)
O36 Rh4 Rh3 176.26(8)
C1 O1 Rh1 119.0(2)
C1 O2 Rh2 117.7(2)
C19 O5 Rh1 118.6(2)
C19 O6 Rh2 118.7(2)
C37 O9 Rh1 117.2(2)
C37 O10 Rh2 119.3(2)
C55 O13 Rh1 116.8(2)
C55 O14 Rh2 119.5(2)
C73 O17 Rh1 114.0(2)
C75 O18 C74 79.1(11)
C75 O18 Rh2 117.0(9)
C74 O18 Rh2 122.5(4)
C76 O19 Rh3 117.8(2)
C76 O20 Rh4 119.5(2)
C94 O23 Rh3 117.8(2)
C94 O24 Rh4 118.1(2)
C112 O27 Rh3 118.8(2)
C112 O28 Rh4 118.6(2)
C130 O31 Rh3 119.0(2)
C130 O32 Rh4 118.1(2)
C148 O35 Rh3 115.3(3)
C149 O36 C150 88.5(12)
C149 O36 Rh4 118.7(9)
C150 O36 Rh4 120.0(4)
C7 N1 C18 111.1(3)
C7 N1 C2 124.9(3)
C18 N1 C2 121.9(3)
C36 N2 C25 112.0(3)
C36 N2 C20 122.3(3)
C25 N2 C20 124.1(3)
C54 N3 C43 112.7(3)
C54 N3 C38 121.9(3)
C43 N3 C38 125.3(3)
C61 N4 C72 111.6(3)
C61 N4 C56 126.9(3)
C72 N4 C56 121.2(3)
C93 N5 C82 111.5(3)
C93 N5 C77 123.1(3)
C82 N5 C77 125.3(3)
C111 N6 C100 111.3(3)
C111 N6 C95 123.2(4)
C100 N6 C95 122.7(3)
C118 N7 C129 112.0(3)
C118 N7 C113 129.0(3)
C129 N7 C113 118.5(3)
C147 N8 C136 112.4(3)
C147 N8 C131 120.0(3)
C136 N8 C131 125.1(3)
O2 C1 O1 126.9(3)
O2 C1 C2 119.6(3)
O1 C1 C2 113.4(3)
N1 C2 C1 107.1(3)
N1 C2 C3 115.7(3)
C1 C2 C3 119.6(4)
N1 C2 H2 104.2
C1 C2 H2 104.2
C3 C2 H2 104.2
C5 C3 C4 108.7(4)
C5 C3 C6 109.4(4)
C4 C3 C6 107.9(4)
C5 C3 C2 114.6(4)
C4 C3 C2 107.6(4)
C6 C3 C2 108.4(4)
C3 C4 H4A 109.5
C3 C4 H4B 109.5
H4A C4 H4B 109.5
C3 C4 H4C 109.5
H4A C4 H4C 109.5
H4B C4 H4C 109.5
C3 C5 H5A 109.5
C3 C5 H5B 109.5
H5A C5 H5B 109.5
C3 C5 H5C 109.5
H5A C5 H5C 109.5
H5B C5 H5C 109.5
C3 C6 H6A 109.5
C3 C6 H6B 109.5
H6A C6 H6B 109.5
C3 C6 H6C 109.4
H6A C6 H6C 109.5
H6B C6 H6C 109.5
O3 C7 N1 124.2(4)
O3 C7 C8 128.2(4)
N1 C7 C8 107.6(3)
C9 C8 C17 122.1(4)
C9 C8 C7 130.2(4)
C17 C8 C7 107.6(4)
C8 C9 C10 118.2(4)
C8 C9 H9 120.9
C10 C9 H9 120.9
C11 C10 C9 120.8(4)
C11 C10 C15 119.6(4)
C9 C10 C15 119.5(4)
C12 C11 C10 120.2(5)
C12 C11 H11 119.9
C10 C11 H11 119.9
C11 C12 C13 121.0(5)
C11 C12 H12 119.5
C13 C12 H12 119.5
C14 C13 C12 120.2(5)
C14 C13 H13 119.9
C12 C13 H13 119.9
C13 C14 C15 121.3(5)
C13 C14 H14 119.4
C15 C14 H14 119.3
C14 C15 C10 117.7(4)
C14 C15 C16 121.7(5)
C10 C15 C16 120.6(4)
C17 C16 C15 117.4(4)
C17 C16 H16 121.3
C15 C16 H16 121.3
C16 C17 C8 122.1(4)
C16 C17 C18 130.5(4)
C8 C17 C18 107.4(4)
O4 C18 N1 124.6(4)
O4 C18 C17 129.3(4)
N1 C18 C17 106.1(3)
O6 C19 O5 126.3(3)
O6 C19 C20 118.3(3)
O5 C19 C20 115.4(3)
N2 C20 C19 106.7(3)
N2 C20 C21 113.7(3)
C19 C20 C21 117.8(3)
N2 C20 H20 105.9
C19 C20 H20 105.9
C21 C20 H20 105.9
C23 C21 C22 108.7(3)
C23 C21 C24 111.1(4)
C22 C21 C24 107.9(3)
C23 C21 C20 113.5(3)
C22 C21 C20 108.1(3)
C24 C21 C20 107.4(3)
C21 C22 H22A 109.5
C21 C22 H22B 109.5
H22A C22 H22B 109.5
C21 C22 H22C 109.5
H22A C22 H22C 109.5
H22B C22 H22C 109.5
C21 C23 H23A 109.5
C21 C23 H23B 109.5
H23A C23 H23B 109.5
C21 C23 H23C 109.5
H23A C23 H23C 109.5
H23B C23 H23C 109.5
C21 C24 H24A 109.5
C21 C24 H24B 109.5
H24A C24 H24B 109.5
C21 C24 H24C 109.5
H24A C24 H24C 109.5
H24B C24 H24C 109.5
O7 C25 N2 125.0(3)
O7 C25 C26 129.1(3)
N2 C25 C26 105.8(3)
C27 C26 C35 121.5(4)
C27 C26 C25 130.0(4)
C35 C26 C25 108.5(3)
C26 C27 C28 118.0(4)
C26 C27 H27 121.0
C28 C27 H27 121.0
C29 C28 C33 119.1(4)
C29 C28 C27 120.7(4)
C33 C28 C27 120.2(4)
C30 C29 C28 120.2(4)
C30 C29 H29 119.9
C28 C29 H29 119.9
C29 C30 C31 121.0(4)
C29 C30 H30 119.5
C31 C30 H30 119.5
C32 C31 C30 120.2(4)
C32 C31 H31 119.9
C30 C31 H31 119.9
C31 C32 C33 120.4(5)
C31 C32 H32 119.8
C33 C32 H32 119.8
C32 C33 C28 119.0(4)
C32 C33 C34 120.9(4)
C28 C33 C34 120.1(4)
C35 C34 C33 117.6(4)
C35 C34 H34 121.2
C33 C34 H34 121.2
C34 C35 C26 122.6(4)
C34 C35 C36 130.4(4)
C26 C35 C36 107.0(3)
O8 C36 N2 124.6(3)
O8 C36 C35 128.8(4)
N2 C36 C35 106.6(3)
O10 C37 O9 126.8(3)
O10 C37 C38 118.3(3)
O9 C37 C38 114.8(3)
N3 C38 C37 108.7(3)
N3 C38 C39 112.8(3)
C37 C38 C39 116.9(3)
N3 C38 H38 105.8
C37 C38 H38 105.8
C39 C38 H38 105.8
C40 C39 C42 107.6(4)
C40 C39 C41 108.9(4)
C42 C39 C41 111.4(4)
C40 C39 C38 107.8(4)
C42 C39 C38 107.7(4)
C41 C39 C38 113.3(4)
C39 C40 H40A 109.5
C39 C40 H40B 109.5
H40A C40 H40B 109.5
C39 C40 H40C 109.5
H40A C40 H40C 109.5
H40B C40 H40C 109.5
C39 C41 H41A 109.5
C39 C41 H41B 109.5
H41A C41 H41B 109.5
C39 C41 H41C 109.5
H41A C41 H41C 109.5
H41B C41 H41C 109.5
C39 C42 H42A 109.5
C39 C42 H42B 109.5
H42A C42 H42B 109.5
C39 C42 H42C 109.5
H42A C42 H42C 109.5
H42B C42 H42C 109.5
O11 C43 N3 125.5(4)
O11 C43 C44 129.0(4)
N3 C43 C44 105.5(3)
C45 C44 C53 121.8(4)
C45 C44 C43 130.2(4)
C53 C44 C43 107.9(4)
C44 C45 C46 118.1(4)
C44 C45 H45 120.9
C46 C45 H45 120.9
C47 C46 C51 119.3(4)
C47 C46 C45 120.6(4)
C51 C46 C45 120.0(4)
C48 C47 C46 120.3(4)
C48 C47 H47 119.9
C46 C47 H47 119.9
C47 C48 C49 120.1(4)
C47 C48 H48 119.9
C49 C48 H48 119.9
C50 C49 C48 120.6(4)
C50 C49 H49 119.7
C48 C49 H49 119.7
C49 C50 C51 121.1(4)
C49 C50 H50 119.5
C51 C50 H50 119.5
C50 C51 C46 118.5(4)
C50 C51 C52 121.5(4)
C46 C51 C52 120.0(4)
C53 C52 C51 117.9(4)
C53 C52 H52 121.0
C51 C52 H52 121.1
C52 C53 C44 122.1(4)
C52 C53 C54 129.8(4)
C44 C53 C54 108.1(3)
O12 C54 N3 125.3(4)
O12 C54 C53 129.0(4)
N3 C54 C53 105.7(3)
O14 C55 O13 126.0(3)
O14 C55 C56 117.3(3)
O13 C55 C56 116.4(3)
N4 C56 C55 109.1(3)
N4 C56 C57 114.3(3)
C55 C56 C57 117.9(3)
N4 C56 H56 104.6
C55 C56 H56 104.7
C57 C56 H56 104.6
C58 C57 C59 109.1(4)
C58 C57 C60 107.8(4)
C59 C57 C60 109.2(4)
C58 C57 C56 108.0(4)
C59 C57 C56 114.6(3)
C60 C57 C56 107.9(3)
C57 C58 H58A 109.5
C57 C58 H58B 109.5
H58A C58 H58B 109.5
C57 C58 H58C 109.4
H58A C58 H58C 109.5
H58B C58 H58C 109.5
C57 C59 H59A 109.5
C57 C59 H59B 109.5
H59A C59 H59B 109.5
C57 C59 H59C 109.5
H59A C59 H59C 109.5
H59B C59 H59C 109.5
C57 C60 H60A 109.5
C57 C60 H60B 109.5
H60A C60 H60B 109.5
C57 C60 H60C 109.5
H60A C60 H60C 109.5
H60B C60 H60C 109.5
O15 C61 N4 124.9(4)
O15 C61 C62 129.2(4)
N4 C61 C62 105.9(3)
C63 C62 C71 122.0(4)
C63 C62 C61 130.0(4)
C71 C62 C61 108.0(4)
C62 C63 C64 117.9(4)
C62 C63 H63 121.0
C64 C63 H63 121.1
C63 C64 C65 121.6(4)
C63 C64 C69 120.2(4)
C65 C64 C69 118.2(4)
C66 C65 C64 121.3(5)
C66 C65 H65 119.4
C64 C65 H65 119.3
C65 C66 C67 121.2(4)
C65 C66 H66 119.4
C67 C66 H66 119.4
C68 C67 C66 119.4(5)
C68 C67 H67 120.3
C66 C67 H67 120.3
C67 C68 C69 120.8(4)
C67 C68 H68 119.6
C69 C68 H68 119.6
C70 C69 C68 121.4(4)
C70 C69 C64 119.5(4)
C68 C69 C64 119.1(4)
C71 C70 C69 118.6(4)
C71 C70 H70 120.7
C69 C70 H70 120.7
C70 C71 C62 121.7(4)
C70 C71 C72 130.5(4)
C62 C71 C72 107.8(4)
O16 C72 N4 124.3(4)
O16 C72 C71 129.1(4)
N4 C72 C71 106.5(3)
O17 C73 H73A 109.4
O17 C73 H73B 109.5
H73A C73 H73B 109.5
O17 C73 H73C 109.5
H73A C73 H73C 109.5
H73B C73 H73C 109.5
O18 C74 H74A 109.5
O18 C74 H74B 109.5
H74A C74 H74B 109.5
O18 C74 H74C 109.4
H74A C74 H74C 109.5
H74B C74 H74C 109.5
O18 C75 H75A 109.2
O18 C75 H75B 110.0
H75A C75 H75B 109.5
O18 C75 H75C 109.2
H75A C75 H75C 109.5
H75B C75 H75C 109.5
O20 C76 O19 126.3(4)
O20 C76 C77 118.5(3)
O19 C76 C77 115.1(3)
N5 C77 C76 108.2(3)
N5 C77 C78 112.5(3)
C76 C77 C78 117.6(3)
N5 C77 H77 105.9
C76 C77 H77 105.9
C78 C77 H77 105.9
C80 C78 C81 110.8(4)
C80 C78 C79 109.1(4)
C81 C78 C79 106.8(4)
C80 C78 C77 112.5(4)
C81 C78 C77 109.8(3)
C79 C78 C77 107.6(3)
C78 C79 H79A 109.5
C78 C79 H79B 109.4
H79A C79 H79B 109.5
C78 C79 H79C 109.5
H79A C79 H79C 109.5
H79B C79 H79C 109.5
C78 C80 H80A 109.5
C78 C80 H80B 109.5
H80A C80 H80B 109.5
C78 C80 H80C 109.5
H80A C80 H80C 109.5
H80B C80 H80C 109.5
C78 C81 H81A 109.5
C78 C81 H81B 109.5
H81A C81 H81B 109.5
C78 C81 H81C 109.5
H81A C81 H81C 109.5
H81B C81 H81C 109.5
O21 C82 N5 124.5(4)
O21 C82 C83 129.3(4)
N5 C82 C83 106.2(3)
C84 C83 C92 122.7(4)
C84 C83 C82 129.7(4)
C92 C83 C82 107.5(4)
C83 C84 C85 118.1(4)
C83 C84 H84 121.0
C85 C84 H84 121.0
C86 C85 C84 122.0(4)
C86 C85 C90 118.9(4)
C84 C85 C90 119.1(4)
C87 C86 C85 121.0(4)
C87 C86 H86 119.5
C85 C86 H86 119.5
C86 C87 C88 119.9(4)
C86 C87 H87 120.1
C88 C87 H87 120.1
C89 C88 C87 121.4(4)
C89 C88 H88 119.3
C87 C88 H88 119.3
C88 C89 C90 120.4(5)
C88 C89 H89 119.8
C90 C89 H89 119.8
C91 C90 C89 121.2(4)
C91 C90 C85 120.4(4)
C89 C90 C85 118.4(4)
C92 C91 C90 118.2(4)
C92 C91 H91 120.9
C90 C91 H91 120.9
C91 C92 C83 121.5(4)
C91 C92 C93 130.7(4)
C83 C92 C93 107.8(3)
O22 C93 N5 124.8(4)
O22 C93 C92 128.4(4)
N5 C93 C92 106.8(3)
O24 C94 O23 127.3(3)
O24 C94 C95 119.0(3)
O23 C94 C95 113.7(3)
N6 C95 C94 106.0(3)
N6 C95 C96 115.1(3)
C94 C95 C96 118.9(3)
N6 C95 H95 105.2
C94 C95 H95 105.2
C96 C95 H95 105.2
C97 C96 C99 108.3(4)
C97 C96 C98 109.1(4)
C99 C96 C98 109.7(4)
C97 C96 C95 107.9(4)
C99 C96 C95 108.7(4)
C98 C96 C95 113.0(4)
C96 C97 H97A 109.5
C96 C97 H97B 109.4
H97A C97 H97B 109.5
C96 C97 H97C 109.5
H97A C97 H97C 109.5
H97B C97 H97C 109.5
C96 C98 H98A 109.5
C96 C98 H98B 109.4
H98A C98 H98B 109.5
C96 C98 H98C 109.5
H98A C98 H98C 109.5
H98B C98 H98C 109.5
C96 C99 H99A 109.5
C96 C99 H99B 109.5
H99A C99 H99B 109.5
C96 C99 H99C 109.5
H99A C99 H99C 109.5
H99B C99 H99C 109.5
O25 C100 N6 124.4(4)
O25 C100 C101 129.6(4)
N6 C100 C101 106.0(3)
C102 C101 C110 121.4(4)
C102 C101 C100 130.4(4)
C110 C101 C100 108.1(4)
C101 C102 C103 117.8(4)
C101 C102 H102 121.1
C103 C102 H102 121.1
C108 C103 C102 120.6(4)
C108 C103 C104 118.2(4)
C102 C103 C104 121.3(4)
C105 C104 C103 120.8(5)
C105 C104 H104 119.6
C103 C104 H104 119.6
C104 C105 C106 120.8(5)
C104 C105 H105 119.6
C106 C105 H105 119.6
C107 C106 C105 120.1(5)
C107 C106 H106 120.0
C105 C106 H106 119.9
C106 C107 C108 121.0(5)
C106 C107 H107 119.5
C108 C107 H107 119.5
C107 C108 C103 119.0(5)
C107 C108 C109 120.8(5)
C103 C108 C109 120.2(4)
C110 C109 C108 117.1(4)
C110 C109 H109 121.4
C108 C109 H109 121.5
C109 C110 C101 122.8(4)
C109 C110 C111 129.6(4)
C101 C110 C111 107.6(4)
O26 C111 N6 124.6(4)
O26 C111 C110 128.7(4)
N6 C111 C110 106.7(4)
O27 C112 O28 126.3(3)
O27 C112 C113 120.1(3)
O28 C112 C113 113.6(3)
N7 C113 C112 110.7(3)
N7 C113 C114 116.0(3)
C112 C113 C114 113.6(3)
N7 C113 H113 105.1
C112 C113 H113 105.1
C114 C113 H113 105.1
C117 C114 C115 110.0(4)
C117 C114 C116 109.7(5)
C115 C114 C116 107.5(4)
C117 C114 C113 112.5(4)
C115 C114 C113 108.7(4)
C116 C114 C113 108.2(4)
C114 C115 H11D 109.5
C114 C115 H11E 109.5
H11D C115 H11E 109.5
C114 C115 H11F 109.5
H11D C115 H11F 109.5
H11E C115 H11F 109.5
C114 C116 H11G 109.5
C114 C116 H11H 109.5
H11G C116 H11H 109.5
C114 C116 H11I 109.5
H11G C116 H11I 109.5
H11H C116 H11I 109.5
C114 C117 H11A 109.5
C114 C117 H11B 109.5
H11A C117 H11B 109.5
C114 C117 H11C 109.5
H11A C117 H11C 109.5
H11B C117 H11C 109.5
O29 C118 N7 126.4(4)
O29 C118 C119 127.7(4)
N7 C118 C119 105.8(3)
C120 C119 C128 122.1(4)
C120 C119 C118 129.6(4)
C128 C119 C118 108.3(3)
C119 C120 C121 118.6(4)
C119 C120 H120 120.7
C121 C120 H120 120.7
C122 C121 C120 122.0(4)
C122 C121 C126 118.9(4)
C120 C121 C126 119.1(4)
C123 C122 C121 120.6(4)
C123 C122 H122 119.7
C121 C122 H122 119.7
C122 C123 C124 121.1(4)
C122 C123 H123 119.5
C124 C123 H123 119.5
C125 C124 C123 120.0(4)
C125 C124 H124 120.0
C123 C124 H124 120.0
C124 C125 C126 120.4(4)
C124 C125 H125 119.8
C126 C125 H125 119.8
C125 C126 C127 120.8(4)
C125 C126 C121 118.9(4)
C127 C126 C121 120.3(4)
C128 C127 C126 118.3(4)
C128 C127 H127 120.8
C126 C127 H127 120.9
C127 C128 C119 121.4(4)
C127 C128 C129 130.8(4)
C119 C128 C129 107.8(3)
O30 C129 N7 124.8(4)
O30 C129 C128 129.4(4)
N7 C129 C128 105.8(3)
O32 C130 O31 126.1(3)
O32 C130 C131 120.9(3)
O31 C130 C131 112.8(3)
N8 C131 C130 108.2(3)
N8 C131 C132 112.8(3)
C130 C131 C132 120.8(3)
N8 C131 H131 104.4
C130 C131 H131 104.5
C132 C131 H131 104.4
C134 C132 C133 109.8(3)
C134 C132 C135 110.5(3)
C133 C132 C135 107.2(3)
C134 C132 C131 112.8(3)
C133 C132 C131 106.6(3)
C135 C132 C131 109.7(3)
C132 C133 H13G 109.5
C132 C133 H13H 109.5
H13G C133 H13H 109.5
C132 C133 H13I 109.5
H13G C133 H13I 109.5
H13H C133 H13I 109.5
C132 C134 H13A 109.5
C132 C134 H13B 109.5
H13A C134 H13B 109.5
C132 C134 H13C 109.5
H13A C134 H13C 109.5
H13B C134 H13C 109.5
C132 C135 H13D 109.5
C132 C135 H13E 109.5
H13D C135 H13E 109.5
C132 C135 H13F 109.5
H13D C135 H13F 109.5
H13E C135 H13F 109.5
O33 C136 N8 125.1(4)
O33 C136 C137 129.5(4)
N8 C136 C137 105.4(3)
C138 C137 C146 121.0(4)
C138 C137 C136 131.1(4)
C146 C137 C136 107.9(3)
C137 C138 C139 118.7(4)
C137 C138 H138 120.7
C139 C138 H138 120.7
C140 C139 C144 118.5(4)
C140 C139 C138 121.8(4)
C144 C139 C138 119.7(4)
C141 C140 C139 121.2(4)
C141 C140 H140 119.4
C139 C140 H140 119.4
C140 C141 C142 120.6(4)
C140 C141 H141 119.7
C142 C141 H141 119.7
C143 C142 C141 120.2(4)
C143 C142 H142 119.9
C141 C142 H142 119.9
C142 C143 C144 120.5(4)
C142 C143 H143 119.8
C144 C143 H143 119.8
C139 C144 C145 120.5(4)
C139 C144 C143 119.1(4)
C145 C144 C143 120.4(4)
C146 C145 C144 117.8(4)
C146 C145 H145 121.1
C144 C145 H145 121.1
C145 C146 C137 122.2(4)
C145 C146 C147 130.4(4)
C137 C146 C147 107.3(3)
O34 C147 N8 124.5(4)
O34 C147 C146 128.8(4)
N8 C147 C146 106.7(3)
O35 C148 H14A 109.5
O35 C148 H14B 109.5
H14A C148 H14B 109.5
O35 C148 H14C 109.5
H14A C148 H14C 109.5
H14B C148 H14C 109.5
O36 C149 H14D 109.5
O36 C149 H14E 109.6
H14D C149 H14E 109.5
O36 C149 H14F 109.3
H14D C149 H14F 109.5
H14E C149 H14F 109.5
O36 C150 H15M 109.5
O36 C150 H15N 109.4
H15M C150 H15N 109.5
O36 C150 H15O 109.5
H15M C150 H15O 109.5
H15N C150 H15O 109.5
O37 C151 H15A 109.5
O37 C151 H15B 109.5
H15A C151 H15B 109.5
O37 C151 H15C 109.5
H15A C151 H15C 109.5
H15B C151 H15C 109.5
O38 C152 H15S 109.5
O38 C152 H15T 109.5
H15S C152 H15T 109.5
O38 C152 H15U 109.4
H15S C152 H15U 109.5
H15T C152 H15U 109.5
O41 C155 H15V 109.5
O41 C155 H15W 109.5
H15V C155 H15W 109.5
O41 C155 H5 109.4
H15V C155 H5 109.5
H15W C155 H5 109.5
O42 C156 H15D 109.5
O42 C156 H15E 109.5
H15D C156 H15E 109.5
O42 C156 H15F 109.5
H15D C156 H15F 109.5
H15E C156 H15F 109.5
O43 C157 H15P 109.4
O43 C157 H15Q 109.6
H15P C157 H15Q 109.5
O43 C157 H15R 109.5
H15P C157 H15R 109.5
H15Q C157 H15R 109.5
O44 C158 H15G 109.5
O44 C158 H15H 109.4
H15G C158 H15H 109.5
O44 C158 H15I 109.5
H15G C158 H15I 109.5
H15H C158 H15I 109.5
O45 C159 H15J 109.4
O45 C159 H15K 109.5
H15J C159 H15K 109.5
O45 C159 H15L 109.5
H15J C159 H15L 109.5
H15K C159 H15L 109.5
O46 C160 H16D 111.9
O46 C160 H16E 112.7
H16D C160 H16E 106.7
O46 C160 H16F 112.2
H16D C160 H16F 106.5
H16E C160 H16F 106.4

loop_
_geom_bond_atom_site_label_1
_geom_bond_atom_site_label_2
_geom_bond_distance
Rh1 O1 2.031(3)
Rh1 O5 2.036(3)
Rh1 O13 2.038(3)
Rh1 O9 2.048(3)
Rh1 O17 2.301(3)
Rh1 Rh2 2.3816(11)
Rh2 O6 2.012(3)
Rh2 O14 2.014(3)
Rh2 O10 2.027(3)
Rh2 O2 2.051(3)
Rh2 O18 2.277(3)
Rh3 O31 2.014(3)
Rh3 O23 2.027(3)
Rh3 O19 2.043(3)
Rh3 O27 2.045(3)
Rh3 O35 2.274(3)
Rh3 Rh4 2.3844(11)
Rh4 O28 2.022(3)
Rh4 O20 2.026(3)
Rh4 O24 2.043(3)
Rh4 O32 2.045(3)
Rh4 O36 2.282(3)
O1 C1 1.264(5)
O2 C1 1.246(5)
O3 C7 1.233(5)
O4 C18 1.203(5)
O5 C19 1.267(5)
O6 C19 1.260(5)
O7 C25 1.204(5)
O8 C36 1.212(5)
O9 C37 1.269(5)
O10 C37 1.251(5)
O11 C43 1.203(5)
O12 C54 1.205(5)
O13 C55 1.279(5)
O14 C55 1.257(5)
O15 C61 1.209(5)
O16 C72 1.225(5)
O17 C73 1.430(5)
O18 C75 1.34(2)
O18 C74 1.405(9)
O19 C76 1.272(5)
O20 C76 1.255(5)
O21 C82 1.212(5)
O22 C93 1.233(5)
O23 C94 1.264(5)
O24 C94 1.260(5)
O25 C100 1.195(5)
O26 C111 1.212(5)
O27 C112 1.253(5)
O28 C112 1.262(5)
O29 C118 1.204(5)
O30 C129 1.204(5)
O31 C130 1.275(5)
O32 C130 1.264(5)
O33 C136 1.204(5)
O34 C147 1.216(5)
O35 C148 1.400(6)
O36 C149 1.340(19)
O36 C150 1.383(7)
O37 C151 1.391(6)
O38 C152 1.486(11)
O39 C153 1.429(18)
O40 C154 1.370(16)
O41 C155 1.482(13)
O42 C156 1.399(6)
O43 C157 1.269(10)
O44 C158 1.384(6)
O45 C159 1.399(7)
O46 C160 1.44(3)
O47 C161 1.35(2)
O48 C162 1.439(14)
N1 C7 1.382(5)
N1 C18 1.409(5)
N1 C2 1.461(5)
N2 C36 1.388(5)
N2 C25 1.409(5)
N2 C20 1.481(5)
N3 C54 1.398(5)
N3 C43 1.403(5)
N3 C38 1.472(5)
N4 C61 1.401(5)
N4 C72 1.403(5)
N4 C56 1.464(5)
N5 C93 1.383(5)
N5 C82 1.402(5)
N5 C77 1.474(5)
N6 C111 1.398(6)
N6 C100 1.423(5)
N6 C95 1.468(5)
N7 C118 1.401(5)
N7 C129 1.414(5)
N7 C113 1.468(5)
N8 C147 1.385(5)
N8 C136 1.405(5)
N8 C131 1.471(5)
C1 C2 1.540(5)
C2 C3 1.545(6)
C2 H2 1.0000
C3 C5 1.526(7)
C3 C4 1.530(6)
C3 C6 1.536(7)
C4 H4A 0.9800
C4 H4B 0.9800
C4 H4C 0.9800
C5 H5A 0.9800
C5 H5B 0.9800
C5 H5C 0.9800
C6 H6A 0.9800
C6 H6B 0.9800
C6 H6C 0.9800
C7 C8 1.470(6)
C8 C9 1.361(6)
C8 C17 1.411(6)
C9 C10 1.417(6)
C9 H9 0.9500
C10 C11 1.411(6)
C10 C15 1.427(7)
C11 C12 1.363(7)
C11 H11 0.9500
C12 C13 1.392(8)
C12 H12 0.9500
C13 C14 1.370(7)
C13 H13 0.9500
C14 C15 1.412(7)
C14 H14 0.9500
C15 C16 1.432(7)
C16 C17 1.356(6)
C16 H16 0.9500
C17 C18 1.488(6)
C19 C20 1.525(5)
C20 C21 1.558(5)
C20 H20 1.0000
C21 C23 1.518(6)
C21 C22 1.533(5)
C21 C24 1.542(6)
C22 H22A 0.9800
C22 H22B 0.9800
C22 H22C 0.9800
C23 H23A 0.9800
C23 H23B 0.9800
C23 H23C 0.9800
C24 H24A 0.9800
C24 H24B 0.9800
C24 H24C 0.9800
C25 C26 1.471(5)
C26 C27 1.363(6)
C26 C35 1.418(6)
C27 C28 1.431(6)
C27 H27 0.9500
C28 C29 1.418(6)
C28 C33 1.425(6)
C29 C30 1.365(6)
C29 H29 0.9500
C30 C31 1.401(7)
C30 H30 0.9500
C31 C32 1.380(7)
C31 H31 0.9500
C32 C33 1.409(6)
C32 H32 0.9500
C33 C34 1.431(6)
C34 C35 1.358(6)
C34 H34 0.9500
C35 C36 1.488(5)
C37 C38 1.543(5)
C38 C39 1.565(6)
C38 H38 1.0000
C39 C40 1.519(6)
C39 C42 1.526(7)
C39 C41 1.528(7)
C40 H40A 0.9800
C40 H40B 0.9800
C40 H40C 0.9800
C41 H41A 0.9800
C41 H41B 0.9800
C41 H41C 0.9800
C42 H42A 0.9800
C42 H42B 0.9800
C42 H42C 0.9800
C43 C44 1.492(6)
C44 C45 1.364(6)
C44 C53 1.409(6)
C45 C46 1.430(6)
C45 H45 0.9500
C46 C47 1.406(6)
C46 C51 1.426(6)
C47 C48 1.378(6)
C47 H47 0.9500
C48 C49 1.416(7)
C48 H48 0.9500
C49 C50 1.345(7)
C49 H49 0.9500
C50 C51 1.420(6)
C50 H50 0.9500
C51 C52 1.430(6)
C52 C53 1.367(6)
C52 H52 0.9500
C53 C54 1.489(6)
C55 C56 1.527(5)
C56 C57 1.554(6)
C56 H56 1.0000
C57 C58 1.519(6)
C57 C59 1.538(6)
C57 C60 1.546(6)
C58 H58A 0.9800
C58 H58B 0.9800
C58 H58C 0.9800
C59 H59A 0.9800
C59 H59B 0.9800
C59 H59C 0.9800
C60 H60A 0.9800
C60 H60B 0.9800
C60 H60C 0.9800
C61 C62 1.487(6)
C62 C63 1.360(6)
C62 C71 1.407(6)
C63 C64 1.418(6)
C63 H63 0.9500
C64 C65 1.427(6)
C64 C69 1.432(6)
C65 C66 1.347(7)
C65 H65 0.9500
C66 C67 1.418(8)
C66 H66 0.9500
C67 C68 1.384(7)
C67 H67 0.9500
C68 C69 1.415(6)
C68 H68 0.9500
C69 C70 1.415(6)
C70 C71 1.358(6)
C70 H70 0.9500
C71 C72 1.476(6)
C73 H73A 0.9800
C73 H73B 0.9800
C73 H73C 0.9800
C74 H74A 0.9800
C74 H74B 0.9800
C74 H74C 0.9800
C75 H75A 0.9800
C75 H75B 0.9800
C75 H75C 0.9800
C76 C77 1.530(6)
C77 C78 1.551(5)
C77 H77 1.0000
C78 C80 1.524(6)
C78 C81 1.541(6)
C78 C79 1.543(6)
C79 H79A 0.9800
C79 H79B 0.9800
C79 H79C 0.9800
C80 H80A 0.9800
C80 H80B 0.9800
C80 H80C 0.9800
C81 H81A 0.9800
C81 H81B 0.9800
C81 H81C 0.9800
C82 C83 1.480(6)
C83 C84 1.358(6)
C83 C92 1.406(6)
C84 C85 1.425(6)
C84 H84 0.9500
C85 C86 1.401(6)
C85 C90 1.442(6)
C86 C87 1.380(7)
C86 H86 0.9500
C87 C88 1.405(7)
C87 H87 0.9500
C88 C89 1.356(7)
C88 H88 0.9500
C89 C90 1.430(6)
C89 H89 0.9500
C90 C91 1.416(6)
C91 C92 1.362(6)
C91 H91 0.9500
C92 C93 1.476(6)
C94 C95 1.543(5)
C95 C96 1.546(6)
C95 H95 1.0000
C96 C97 1.522(6)
C96 C99 1.523(7)
C96 C98 1.525(7)
C97 H97A 0.9800
C97 H97B 0.9800
C97 H97C 0.9800
C98 H98A 0.9800
C98 H98B 0.9800
C98 H98C 0.9800
C99 H99A 0.9800
C99 H99B 0.9800
C99 H99C 0.9800
C100 C101 1.481(6)
C101 C102 1.361(6)
C101 C110 1.419(6)
C102 C103 1.421(6)
C102 H102 0.9500
C103 C108 1.420(7)
C103 C104 1.436(6)
C104 C105 1.359(7)
C104 H104 0.9500
C105 C106 1.398(9)
C105 H105 0.9500
C106 C107 1.373(8)
C106 H106 0.9500
C107 C108 1.414(7)
C107 H107 0.9500
C108 C109 1.432(7)
C109 C110 1.355(6)
C109 H109 0.9500
C110 C111 1.487(6)
C112 C113 1.516(5)
C113 C114 1.563(6)
C113 H113 1.0000
C114 C117 1.521(7)
C114 C115 1.525(6)
C114 C116 1.528(7)
C115 H11D 0.9800
C115 H11E 0.9800
C115 H11F 0.9800
C116 H11G 0.9800
C116 H11H 0.9800
C116 H11I 0.9800
C117 H11A 0.9800
C117 H11B 0.9800
C117 H11C 0.9800
C118 C119 1.485(6)
C119 C120 1.359(6)
C119 C128 1.410(6)
C120 C121 1.425(6)
C120 H120 0.9500
C121 C122 1.409(6)
C121 C126 1.435(6)
C122 C123 1.366(6)
C122 H122 0.9500
C123 C124 1.406(6)
C123 H123 0.9500
C124 C125 1.379(6)
C124 H124 0.9500
C125 C126 1.417(6)
C125 H125 0.9500
C126 C127 1.420(6)
C127 C128 1.365(6)
C127 H127 0.9500
C128 C129 1.483(6)
C130 C131 1.513(5)
C131 C132 1.555(5)
C131 H131 1.0000
C132 C134 1.506(6)
C132 C133 1.544(6)
C132 C135 1.548(6)
C133 H13G 0.9800
C133 H13H 0.9800
C133 H13I 0.9800
C134 H13A 0.9800
C134 H13B 0.9800
C134 H13C 0.9800
C135 H13D 0.9800
C135 H13E 0.9800
C135 H13F 0.9800
C136 C137 1.493(5)
C137 C138 1.365(6)
C137 C146 1.417(5)
C138 C139 1.421(6)
C138 H138 0.9500
C139 C140 1.419(6)
C139 C144 1.420(5)
C140 C141 1.355(6)
C140 H140 0.9500
C141 C142 1.409(6)
C141 H141 0.9500
C142 C143 1.368(6)
C142 H142 0.9500
C143 C144 1.423(6)
C143 H143 0.9500
C144 C145 1.420(6)
C145 C146 1.361(6)
C145 H145 0.9500
C146 C147 1.485(5)
C148 H14A 0.9800
C148 H14B 0.9800
C148 H14C 0.9800
C149 H14D 0.9800
C149 H14E 0.9800
C149 H14F 0.9800
C150 H15M 0.9800
C150 H15N 0.9800
C150 H15O 0.9800
C151 H15A 0.9800
C151 H15B 0.9800
C151 H15C 0.9800
C152 H15S 0.9800
C152 H15T 0.9800
C152 H15U 0.9800
C153 H15$ 0.9802
C153 H15 0.9802
C153 H151 0.9802
C154 H1 0.9800
C154 H3 0.9800
C154 H4 0.9800
C155 H15V 0.9801
C155 H15W 0.9801
C155 H5 0.9801
C156 H15D 0.9800
C156 H15E 0.9800
C156 H15F 0.9800
C157 H15P 0.9800
C157 H15Q 0.9800
C157 H15R 0.9800
C158 H15G 0.9800
C158 H15H 0.9800
C158 H15I 0.9800
C159 H15J 0.9800
C159 H15K 0.9800
C159 H15L 0.9800
C160 H16D 1.0055
C160 H16E 1.0076
C160 H16F 1.0063
C161 H16A 0.9800
C161 H16B 0.9800
C161 H16C 0.9800
C162 H16G 0.9802
C162 H16H 0.9802
C162 H16I 0.9802

loop_
_geom_torsion_atom_site_label_1
_geom_torsion_atom_site_label_2
_geom_torsion_atom_site_label_3
_geom_torsion_atom_site_label_4
_geom_torsion
O1 Rh1 Rh2 O6 -92.28(11)
O5 Rh1 Rh2 O6 -2.49(10)
O13 Rh1 Rh2 O6 179.55(11)
O9 Rh1 Rh2 O6 86.78(10)
O17 Rh1 Rh2 O6 -53.1(11)
O1 Rh1 Rh2 O14 86.44(11)
O5 Rh1 Rh2 O14 176.23(11)
O13 Rh1 Rh2 O14 -1.72(10)
O9 Rh1 Rh2 O14 -94.50(11)
O17 Rh1 Rh2 O14 125.6(11)
O1 Rh1 Rh2 O10 178.80(12)
O5 Rh1 Rh2 O10 -91.41(11)
O13 Rh1 Rh2 O10 90.63(11)
O9 Rh1 Rh2 O10 -2.14(11)
O17 Rh1 Rh2 O10 -142.1(11)
O1 Rh1 Rh2 O2 -3.06(11)
O5 Rh1 Rh2 O2 86.73(11)
O13 Rh1 Rh2 O2 -91.23(11)
O9 Rh1 Rh2 O2 176.00(11)
O17 Rh1 Rh2 O2 36.1(11)
O1 Rh1 Rh2 O18 44(3)
O5 Rh1 Rh2 O18 133(3)
O13 Rh1 Rh2 O18 -45(3)
O9 Rh1 Rh2 O18 -137(3)
O17 Rh1 Rh2 O18 83(3)
O31 Rh3 Rh4 O28 93.18(12)
O23 Rh3 Rh4 O28 -87.99(12)
O19 Rh3 Rh4 O28 -177.82(11)
O27 Rh3 Rh4 O28 2.24(11)
O35 Rh3 Rh4 O28 12(3)
O31 Rh3 Rh4 O20 -88.27(12)
O23 Rh3 Rh4 O20 90.57(12)
O19 Rh3 Rh4 O20 0.73(11)
O27 Rh3 Rh4 O20 -179.20(11)
O35 Rh3 Rh4 O20 -169(3)
O31 Rh3 Rh4 O24 -177.71(11)
O23 Rh3 Rh4 O24 1.13(11)
O19 Rh3 Rh4 O24 -88.71(12)
O27 Rh3 Rh4 O24 91.36(12)
O35 Rh3 Rh4 O24 101(3)
O31 Rh3 Rh4 O32 1.57(11)
O23 Rh3 Rh4 O32 -179.60(11)
O19 Rh3 Rh4 O32 90.57(12)
O27 Rh3 Rh4 O32 -89.37(12)
O35 Rh3 Rh4 O32 -79(3)
O31 Rh3 Rh4 O36 81.3(13)
O23 Rh3 Rh4 O36 -99.9(13)
O19 Rh3 Rh4 O36 170.3(13)
O27 Rh3 Rh4 O36 -9.7(13)
O35 Rh3 Rh4 O36 0(3)
O5 Rh1 O1 C1 -81.8(3)
O13 Rh1 O1 C1 94.5(3)
O9 Rh1 O1 C1 -8.3(18)
O17 Rh1 O1 C1 -171.8(3)
Rh2 Rh1 O1 C1 5.8(3)
O6 Rh2 O2 C1 90.2(3)
O14 Rh2 O2 C1 -86.5(3)
O10 Rh2 O2 C1 27.6(17)
O18 Rh2 O2 C1 -177.4(3)
Rh1 Rh2 O2 C1 1.4(3)
O1 Rh1 O5 C19 89.4(3)
O13 Rh1 O5 C19 30.3(15)
O9 Rh1 O5 C19 -86.9(3)
O17 Rh1 O5 C19 178.7(3)
Rh2 Rh1 O5 C19 1.7(2)
O14 Rh2 O6 C19 -16.6(19)
O10 Rh2 O6 C19 91.9(3)
O2 Rh2 O6 C19 -84.3(3)
O18 Rh2 O6 C19 -174.7(3)
Rh1 Rh2 O6 C19 4.1(2)
O1 Rh1 O9 C37 13.7(18)
O5 Rh1 O9 C37 87.3(3)
O13 Rh1 O9 C37 -88.9(3)
O17 Rh1 O9 C37 177.2(3)
Rh2 Rh1 O9 C37 -0.3(3)
O6 Rh2 O10 C37 -83.3(3)
O14 Rh2 O10 C37 93.2(3)
O2 Rh2 O10 C37 -20.8(17)
O18 Rh2 O10 C37 -175.7(3)
Rh1 Rh2 O10 C37 5.5(3)
O1 Rh1 O13 C55 -80.3(3)
O5 Rh1 O13 C55 -21.1(15)
O9 Rh1 O13 C55 95.9(3)
O17 Rh1 O13 C55 -169.5(3)
Rh2 Rh1 O13 C55 7.4(2)
O6 Rh2 O14 C55 17.1(19)
O10 Rh2 O14 C55 -91.3(3)
O2 Rh2 O14 C55 84.8(3)
O18 Rh2 O14 C55 175.2(3)
Rh1 Rh2 O14 C55 -3.7(3)
O1 Rh1 O17 C73 41.2(3)
O5 Rh1 O17 C73 -48.5(3)
O13 Rh1 O17 C73 129.3(3)
O9 Rh1 O17 C73 -137.7(3)
Rh2 Rh1 O17 C73 2.1(13)
O6 Rh2 O18 C75 -26.3(11)
O14 Rh2 O18 C75 155.0(11)
O10 Rh2 O18 C75 62.7(11)
O2 Rh2 O18 C75 -115.5(11)
Rh1 Rh2 O18 C75 -162(3)
O6 Rh2 O18 C74 -120.5(7)
O14 Rh2 O18 C74 60.9(7)
O10 Rh2 O18 C74 -31.5(7)
O2 Rh2 O18 C74 150.3(7)
Rh1 Rh2 O18 C74 104(3)
O31 Rh3 O19 C76 88.7(3)
O23 Rh3 O19 C76 -88.6(3)
O27 Rh3 O19 C76 1.0(17)
O35 Rh3 O19 C76 179.8(3)
Rh4 Rh3 O19 C76 0.1(3)
O28 Rh4 O20 C76 21.2(19)
O24 Rh4 O20 C76 86.0(3)
O32 Rh4 O20 C76 -89.9(3)
O36 Rh4 O20 C76 178.8(3)
Rh3 Rh4 O20 C76 -1.9(3)
O31 Rh3 O23 C94 19(2)
O19 Rh3 O23 C94 84.2(3)
O27 Rh3 O23 C94 -91.6(3)
O35 Rh3 O23 C94 177.6(3)
Rh4 Rh3 O23 C94 -4.2(3)
O28 Rh4 O24 C94 90.2(3)
O20 Rh4 O24 C94 -86.4(3)
O32 Rh4 O24 C94 -8.3(17)
O36 Rh4 O24 C94 177.9(3)
Rh3 Rh4 O24 C94 1.6(3)
O31 Rh3 O27 C112 -93.2(3)
O23 Rh3 O27 C112 84.0(3)
O19 Rh3 O27 C112 -5.6(17)
O35 Rh3 O27 C112 175.6(3)
Rh4 Rh3 O27 C112 -4.7(3)
O20 Rh4 O28 C112 -23.6(19)
O24 Rh4 O28 C112 -88.4(3)
O32 Rh4 O28 C112 87.4(3)
O36 Rh4 O28 C112 178.7(3)
Rh3 Rh4 O28 C112 -0.6(3)
O23 Rh3 O31 C130 -22(2)
O19 Rh3 O31 C130 -87.5(3)
O27 Rh3 O31 C130 88.3(3)
O35 Rh3 O31 C130 179.2(3)
Rh4 Rh3 O31 C130 0.9(3)
O28 Rh4 O32 C130 -93.2(3)
O20 Rh4 O32 C130 83.4(3)
O24 Rh4 O32 C130 5.3(16)
O36 Rh4 O32 C130 179.1(3)
Rh3 Rh4 O32 C130 -4.6(3)
O31 Rh3 O35 C148 -43.0(4)
O23 Rh3 O35 C148 138.1(4)
O19 Rh3 O35 C148 -132.0(4)
O27 Rh3 O35 C148 47.9(4)
Rh4 Rh3 O35 C148 38(3)
O28 Rh4 O36 C149 92.6(13)
O20 Rh4 O36 C149 -85.9(13)
O24 Rh4 O36 C149 3.7(13)
O32 Rh4 O36 C149 -175.8(13)
Rh3 Rh4 O36 C149 104.6(18)
O28 Rh4 O36 C150 -161.0(4)
O20 Rh4 O36 C150 20.4(4)
O24 Rh4 O36 C150 110.0(4)
O32 Rh4 O36 C150 -69.5(4)
Rh3 Rh4 O36 C150 -149.1(12)
Rh2 O2 C1 O1 3.0(5)
Rh2 O2 C1 C2 -174.5(3)
Rh1 O1 C1 O2 -6.7(5)
Rh1 O1 C1 C2 170.9(2)
C7 N1 C2 C1 54.2(5)
C18 N1 C2 C1 -108.0(4)
C7 N1 C2 C3 -82.0(5)
C18 N1 C2 C3 115.8(4)
O2 C1 C2 N1 -143.7(4)
O1 C1 C2 N1 38.6(4)
O2 C1 C2 C3 -9.5(6)
O1 C1 C2 C3 172.7(4)
N1 C2 C3 C5 74.1(5)
C1 C2 C3 C5 -56.4(5)
N1 C2 C3 C4 -47.0(5)
C1 C2 C3 C4 -177.4(4)
N1 C2 C3 C6 -163.4(4)
C1 C2 C3 C6 66.1(5)
C18 N1 C7 O3 172.7(4)
C2 N1 C7 O3 8.9(6)
C18 N1 C7 C8 -5.3(4)
C2 N1 C7 C8 -169.1(3)
O3 C7 C8 C9 2.8(7)
N1 C7 C8 C9 -179.4(4)
O3 C7 C8 C17 -173.0(4)
N1 C7 C8 C17 4.9(4)
C17 C8 C9 C10 -0.3(6)
C7 C8 C9 C10 -175.6(4)
C8 C9 C10 C11 179.0(4)
C8 C9 C10 C15 1.2(6)
C9 C10 C11 C12 -177.1(4)
C15 C10 C11 C12 0.8(7)
C10 C11 C12 C13 0.3(7)
C11 C12 C13 C14 -2.1(8)
C12 C13 C14 C15 2.8(8)
C13 C14 C15 C10 -1.7(7)
C13 C14 C15 C16 177.6(5)
C11 C10 C15 C14 -0.1(6)
C9 C10 C15 C14 177.8(4)
C11 C10 C15 C16 -179.4(4)
C9 C10 C15 C16 -1.6(6)
C14 C15 C16 C17 -178.3(4)
C10 C15 C16 C17 1.0(6)
C15 C16 C17 C8 -0.1(6)
C15 C16 C17 C18 178.2(4)
C9 C8 C17 C16 -0.2(6)
C7 C8 C17 C16 176.0(4)
C9 C8 C17 C18 -178.9(4)
C7 C8 C17 C18 -2.7(4)
C7 N1 C18 O4 -175.1(4)
C2 N1 C18 O4 -10.8(6)
C7 N1 C18 C17 3.6(4)
C2 N1 C18 C17 167.9(3)
C16 C17 C18 O4 -0.2(7)
C8 C17 C18 O4 178.2(4)
C16 C17 C18 N1 -178.9(4)
C8 C17 C18 N1 -0.4(4)
Rh2 O6 C19 O5 -4.1(5)
Rh2 O6 C19 C20 177.1(2)
Rh1 O5 C19 O6 1.1(5)
Rh1 O5 C19 C20 180.0(2)
C36 N2 C20 C19 -121.6(4)
C25 N2 C20 C19 43.3(5)
C36 N2 C20 C21 106.8(4)
C25 N2 C20 C21 -88.3(4)
O6 C19 C20 N2 -135.2(3)
O5 C19 C20 N2 45.9(4)
O6 C19 C20 C21 -6.0(5)
O5 C19 C20 C21 175.1(3)
N2 C20 C21 C23 71.4(4)
C19 C20 C21 C23 -54.5(4)
N2 C20 C21 C22 -49.2(4)
C19 C20 C21 C22 -175.1(3)
N2 C20 C21 C24 -165.4(3)
C19 C20 C21 C24 68.7(4)
C36 N2 C25 O7 175.9(4)
C20 N2 C25 O7 9.6(6)
C36 N2 C25 C26 -2.8(4)
C20 N2 C25 C26 -169.0(3)
O7 C25 C26 C27 0.9(7)
N2 C25 C26 C27 179.5(4)
O7 C25 C26 C35 -177.3(4)
N2 C25 C26 C35 1.3(4)
C35 C26 C27 C28 -1.9(6)
C25 C26 C27 C28 -179.9(4)
C26 C27 C28 C29 -178.4(4)
C26 C27 C28 C33 1.4(6)
C33 C28 C29 C30 -3.1(6)
C27 C28 C29 C30 176.6(4)
C28 C29 C30 C31 3.3(6)
C29 C30 C31 C32 -0.4(7)
C30 C31 C32 C33 -2.6(7)
C31 C32 C33 C28 2.6(6)
C31 C32 C33 C34 -177.4(4)
C29 C28 C33 C32 0.2(6)
C27 C28 C33 C32 -179.5(4)
C29 C28 C33 C34 -179.8(4)
C27 C28 C33 C34 0.5(6)
C32 C33 C34 C35 178.2(4)
C28 C33 C34 C35 -1.8(6)
C33 C34 C35 C26 1.3(6)
C33 C34 C35 C36 179.3(4)
C27 C26 C35 C34 0.6(6)
C25 C26 C35 C34 179.0(4)
C27 C26 C35 C36 -177.9(4)
C25 C26 C35 C36 0.5(4)
C25 N2 C36 O8 -176.2(4)
C20 N2 C36 O8 -9.7(6)
C25 N2 C36 C35 3.1(4)
C20 N2 C36 C35 169.7(3)
C34 C35 C36 O8 -1.1(7)
C26 C35 C36 O8 177.1(4)
C34 C35 C36 N2 179.6(4)
C26 C35 C36 N2 -2.2(4)
Rh2 O10 C37 O9 -7.8(5)
Rh2 O10 C37 C38 175.1(3)
Rh1 O9 C37 O10 5.1(5)
Rh1 O9 C37 C38 -177.7(2)
C54 N3 C38 C37 -131.8(4)
C43 N3 C38 C37 44.1(5)
C54 N3 C38 C39 96.8(4)
C43 N3 C38 C39 -87.3(4)
O10 C37 C38 N3 -130.5(4)
O9 C37 C38 N3 52.1(4)
O10 C37 C38 C39 -1.4(5)
O9 C37 C38 C39 -178.8(3)
N3 C38 C39 C40 -54.2(5)
C37 C38 C39 C40 178.6(4)
N3 C38 C39 C42 -170.0(3)
C37 C38 C39 C42 62.8(5)
N3 C38 C39 C41 66.3(5)
C37 C38 C39 C41 -60.9(5)
C54 N3 C43 O11 175.5(4)
C38 N3 C43 O11 -0.8(6)
C54 N3 C43 C44 -3.6(4)
C38 N3 C43 C44 -179.8(3)
O11 C43 C44 C45 1.4(7)
N3 C43 C44 C45 -179.6(4)
O11 C43 C44 C53 -177.0(4)
N3 C43 C44 C53 2.0(4)
C53 C44 C45 C46 -0.4(6)
C43 C44 C45 C46 -178.6(4)
C44 C45 C46 C47 -178.8(4)
C44 C45 C46 C51 0.6(5)
C51 C46 C47 C48 -0.1(6)
C45 C46 C47 C48 179.3(4)
C46 C47 C48 C49 0.6(6)
C47 C48 C49 C50 0.9(7)
C48 C49 C50 C51 -2.9(7)
C49 C50 C51 C46 3.3(6)
C49 C50 C51 C52 -177.4(4)
C47 C46 C51 C50 -1.8(5)
C45 C46 C51 C50 178.8(4)
C47 C46 C51 C52 178.9(4)
C45 C46 C51 C52 -0.5(6)
C50 C51 C52 C53 -179.1(4)
C46 C51 C52 C53 0.2(6)
C51 C52 C53 C44 0.1(6)
C51 C52 C53 C54 178.2(4)
C45 C44 C53 C52 0.1(6)
C43 C44 C53 C52 178.6(4)
C45 C44 C53 C54 -178.4(3)
C43 C44 C53 C54 0.2(4)
C43 N3 C54 O12 -175.4(4)
C38 N3 C54 O12 0.9(6)
C43 N3 C54 C53 3.7(4)
C38 N3 C54 C53 -179.9(3)
C52 C53 C54 O12 -1.5(7)
C44 C53 C54 O12 176.8(4)
C52 C53 C54 N3 179.4(4)
C44 C53 C54 N3 -2.3(4)
Rh2 O14 C55 O13 11.4(5)
Rh2 O14 C55 C56 -161.5(2)
Rh1 O13 C55 O14 -13.2(5)
Rh1 O13 C55 C56 159.8(2)
C61 N4 C56 C55 57.2(5)
C72 N4 C56 C55 -116.2(4)
C61 N4 C56 C57 -77.4(5)
C72 N4 C56 C57 109.2(4)
O14 C55 C56 N4 -149.3(3)
O13 C55 C56 N4 37.0(4)
O14 C55 C56 C57 -16.6(5)
O13 C55 C56 C57 169.7(3)
N4 C56 C57 C58 -45.5(4)
C55 C56 C57 C58 -175.8(3)
N4 C56 C57 C59 76.3(4)
C55 C56 C57 C59 -54.0(5)
N4 C56 C57 C60 -161.7(3)
C55 C56 C57 C60 67.9(4)
C72 N4 C61 O15 174.8(4)
C56 N4 C61 O15 0.9(7)
C72 N4 C61 C62 -4.7(4)
C56 N4 C61 C62 -178.7(3)
O15 C61 C62 C63 7.2(8)
N4 C61 C62 C63 -173.3(4)
O15 C61 C62 C71 -173.4(4)
N4 C61 C62 C71 6.1(4)
C71 C62 C63 C64 0.5(6)
C61 C62 C63 C64 179.9(4)
C62 C63 C64 C65 -176.2(4)
C62 C63 C64 C69 2.8(6)
C63 C64 C65 C66 178.4(4)
C69 C64 C65 C66 -0.5(6)
C64 C65 C66 C67 1.6(7)
C65 C66 C67 C68 -0.7(7)
C66 C67 C68 C69 -1.3(7)
C67 C68 C69 C70 -174.5(4)
C67 C68 C69 C64 2.3(6)
C63 C64 C69 C70 -3.5(6)
C65 C64 C69 C70 175.4(4)
C63 C64 C69 C68 179.7(4)
C65 C64 C69 C68 -1.4(6)
C68 C69 C70 C71 177.7(4)
C64 C69 C70 C71 0.9(6)
C69 C70 C71 C62 2.4(6)
C69 C70 C71 C72 -174.5(4)
C63 C62 C71 C70 -3.2(6)
C61 C62 C71 C70 177.3(4)
C63 C62 C71 C72 174.3(4)
C61 C62 C71 C72 -5.2(4)
C61 N4 C72 O16 179.6(4)
C56 N4 C72 O16 -6.1(6)
C61 N4 C72 C71 1.6(4)
C56 N4 C72 C71 176.0(3)
C70 C71 C72 O16 1.7(7)
C62 C71 C72 O16 -175.5(4)
C70 C71 C72 N4 179.6(4)
C62 C71 C72 N4 2.3(4)
Rh4 O20 C76 O19 2.6(5)
Rh4 O20 C76 C77 -174.2(3)
Rh3 O19 C76 O20 -1.7(5)
Rh3 O19 C76 C77 175.3(2)
C93 N5 C77 C76 -130.9(4)
C82 N5 C77 C76 44.6(5)
C93 N5 C77 C78 97.5(4)
C82 N5 C77 C78 -87.0(5)
O20 C76 C77 N5 -129.9(4)
O19 C76 C77 N5 52.9(4)
O20 C76 C77 C78 -1.1(5)
O19 C76 C77 C78 -178.3(3)
N5 C77 C78 C80 63.2(5)
C76 C77 C78 C80 -63.5(5)
N5 C77 C78 C81 -172.8(3)
C76 C77 C78 C81 60.4(5)
N5 C77 C78 C79 -57.0(5)
C76 C77 C78 C79 176.3(4)
C93 N5 C82 O21 174.7(4)
C77 N5 C82 O21 -1.2(6)
C93 N5 C82 C83 -4.6(4)
C77 N5 C82 C83 179.5(3)
O21 C82 C83 C84 -0.1(7)
N5 C82 C83 C84 179.2(4)
O21 C82 C83 C92 -176.8(4)
N5 C82 C83 C92 2.5(4)
C92 C83 C84 C85 -2.3(6)
C82 C83 C84 C85 -178.5(4)
C83 C84 C85 C86 179.4(4)
C83 C84 C85 C90 0.1(6)
C84 C85 C86 C87 -178.3(4)
C90 C85 C86 C87 1.0(6)
C85 C86 C87 C88 -1.3(7)
C86 C87 C88 C89 -0.3(7)
C87 C88 C89 C90 2.0(8)
C88 C89 C90 C91 176.4(5)
C88 C89 C90 C85 -2.2(7)
C86 C85 C90 C91 -177.9(4)
C84 C85 C90 C91 1.4(6)
C86 C85 C90 C89 0.7(6)
C84 C85 C90 C89 -179.9(4)
C89 C90 C91 C92 -179.3(4)
C85 C90 C91 C92 -0.7(6)
C90 C91 C92 C83 -1.5(6)
C90 C91 C92 C93 178.2(4)
C84 C83 C92 C91 3.1(6)
C82 C83 C92 C91 -179.9(4)
C84 C83 C92 C93 -176.6(4)
C82 C83 C92 C93 0.3(4)
C82 N5 C93 O22 -173.4(4)
C77 N5 C93 O22 2.6(6)
C82 N5 C93 C92 4.8(4)
C77 N5 C93 C92 -179.2(3)
C91 C92 C93 O22 -4.6(7)
C83 C92 C93 O22 175.1(4)
C91 C92 C93 N5 177.2(4)
C83 C92 C93 N5 -3.1(4)
Rh4 O24 C94 O23 -5.8(5)
Rh4 O24 C94 C95 176.7(3)
Rh3 O23 C94 O24 7.1(5)
Rh3 O23 C94 C95 -175.3(2)
C111 N6 C95 C94 -118.8(4)
C100 N6 C95 C94 41.0(5)
C111 N6 C95 C96 107.8(4)
C100 N6 C95 C96 -92.5(5)
O24 C94 C95 N6 -134.5(4)
O23 C94 C95 N6 47.7(4)
O24 C94 C95 C96 -3.1(6)
O23 C94 C95 C96 179.1(4)
N6 C95 C96 C97 -52.4(5)
C94 C95 C96 C97 -179.6(4)
N6 C95 C96 C99 -169.6(4)
C94 C95 C96 C99 63.1(5)
N6 C95 C96 C98 68.2(5)
C94 C95 C96 C98 -59.0(5)
C111 N6 C100 O25 175.3(4)
C95 N6 C100 O25 13.4(6)
C111 N6 C100 C101 -3.6(4)
C95 N6 C100 C101 -165.5(3)
O25 C100 C101 C102 2.1(7)
N6 C100 C101 C102 -179.1(4)
O25 C100 C101 C110 -178.3(4)
N6 C100 C101 C110 0.6(4)
C110 C101 C102 C103 -1.0(6)
C100 C101 C102 C103 178.5(4)
C101 C102 C103 C108 0.5(6)
C101 C102 C103 C104 -178.2(4)
C108 C103 C104 C105 -1.1(6)
C102 C103 C104 C105 177.7(4)
C103 C104 C105 C106 2.7(7)
C104 C105 C106 C107 -1.6(7)
C105 C106 C107 C108 -1.0(7)
C106 C107 C108 C103 2.5(7)
C106 C107 C108 C109 -178.7(4)
C102 C103 C108 C107 179.7(4)
C104 C103 C108 C107 -1.5(6)
C102 C103 C108 C109 0.9(6)
C104 C103 C108 C109 179.7(4)
C107 C108 C109 C110 179.4(4)
C103 C108 C109 C110 -1.8(6)
C108 C109 C110 C101 1.3(6)
C108 C109 C110 C111 178.8(4)
C102 C101 C110 C109 0.1(6)
C100 C101 C110 C109 -179.6(4)
C102 C101 C110 C111 -177.9(4)
C100 C101 C110 C111 2.4(4)
C100 N6 C111 O26 -174.3(4)
C95 N6 C111 O26 -12.4(6)
C100 N6 C111 C110 5.1(4)
C95 N6 C111 C110 166.9(3)
C109 C110 C111 O26 -3.1(7)
C101 C110 C111 O26 174.7(4)
C109 C110 C111 N6 177.6(4)
C101 C110 C111 N6 -4.6(4)
Rh3 O27 C112 O28 6.0(5)
Rh3 O27 C112 C113 -173.6(3)
Rh4 O28 C112 O27 -3.3(5)
Rh4 O28 C112 C113 176.4(2)
C118 N7 C113 C112 57.9(5)
C129 N7 C113 C112 -114.1(4)
C118 N7 C113 C114 -73.6(5)
C129 N7 C113 C114 114.5(4)
O27 C112 C113 N7 -22.7(5)
O28 C112 C113 N7 157.6(3)
O27 C112 C113 C114 109.9(4)
O28 C112 C113 C114 -69.8(4)
N7 C113 C114 C117 83.2(5)
C112 C113 C114 C117 -46.8(5)
N7 C113 C114 C115 -38.9(5)
C112 C113 C114 C115 -168.9(4)
N7 C113 C114 C116 -155.4(4)
C112 C113 C114 C116 74.6(5)
C129 N7 C118 O29 -173.6(4)
C113 N7 C118 O29 14.0(6)
C129 N7 C118 C119 3.3(4)
C113 N7 C118 C119 -169.0(3)
O29 C118 C119 C120 -6.8(7)
N7 C118 C119 C120 176.2(4)
O29 C118 C119 C128 171.9(4)
N7 C118 C119 C128 -5.0(4)
C128 C119 C120 C121 -1.4(6)
C118 C119 C120 C121 177.2(4)
C119 C120 C121 C122 177.9(4)
C119 C120 C121 C126 -3.4(6)
C120 C121 C122 C123 177.4(4)
C126 C121 C122 C123 -1.4(6)
C121 C122 C123 C124 -1.0(6)
C122 C123 C124 C125 1.1(6)
C123 C124 C125 C126 1.3(6)
C124 C125 C126 C127 176.4(4)
C124 C125 C126 C121 -3.6(6)
C122 C121 C126 C125 3.7(5)
C120 C121 C126 C125 -175.1(3)
C122 C121 C126 C127 -176.3(4)
C120 C121 C126 C127 4.9(5)
C125 C126 C127 C128 178.4(4)
C121 C126 C127 C128 -1.5(6)
C126 C127 C128 C119 -3.3(6)
C126 C127 C128 C129 178.4(4)
C120 C119 C128 C127 4.9(6)
C118 C119 C128 C127 -174.0(4)
C120 C119 C128 C129 -176.4(4)
C118 C119 C128 C129 4.7(4)
C118 N7 C129 O30 -179.1(4)
C113 N7 C129 O30 -5.8(6)
C118 N7 C129 C128 -0.5(4)
C113 N7 C129 C128 172.7(3)
C127 C128 C129 O30 -5.7(7)
C119 C128 C129 O30 175.8(4)
C127 C128 C129 N7 175.9(4)
C119 C128 C129 N7 -2.7(4)
Rh4 O32 C130 O31 7.0(5)
Rh4 O32 C130 C131 -166.6(3)
Rh3 O31 C130 O32 -5.2(5)
Rh3 O31 C130 C131 168.9(2)
C147 N8 C131 C130 -116.1(4)
C136 N8 C131 C130 44.4(5)
C147 N8 C131 C132 107.5(4)
C136 N8 C131 C132 -92.0(4)
O32 C130 C131 N8 -140.0(3)
O31 C130 C131 N8 45.5(4)
O32 C130 C131 C132 -7.9(6)
O31 C130 C131 C132 177.7(3)
N8 C131 C132 C134 59.9(4)
C130 C131 C132 C134 -70.3(5)
N8 C131 C132 C133 -60.7(4)
C130 C131 C132 C133 169.1(4)
N8 C131 C132 C135 -176.5(3)
C130 C131 C132 C135 53.3(5)
C147 N8 C136 O33 172.8(4)
C131 N8 C136 O33 11.0(6)
C147 N8 C136 C137 -5.9(4)
C131 N8 C136 C137 -167.7(3)
O33 C136 C137 C138 4.6(7)
N8 C136 C137 C138 -176.8(4)
O33 C136 C137 C146 -173.3(4)
N8 C136 C137 C146 5.3(4)
C146 C137 C138 C139 -0.1(6)
C136 C137 C138 C139 -177.8(4)
C137 C138 C139 C140 -179.3(4)
C137 C138 C139 C144 2.2(6)
C144 C139 C140 C141 0.6(6)
C138 C139 C140 C141 -177.9(4)
C139 C140 C141 C142 1.1(6)
C140 C141 C142 C143 -1.9(6)
C141 C142 C143 C144 1.0(6)
C140 C139 C144 C145 178.5(4)
C138 C139 C144 C145 -3.0(6)
C140 C139 C144 C143 -1.4(5)
C138 C139 C144 C143 177.1(4)
C142 C143 C144 C139 0.6(6)
C142 C143 C144 C145 -179.2(4)
C139 C144 C145 C146 1.7(5)
C143 C144 C145 C146 -178.4(4)
C144 C145 C146 C137 0.4(6)
C144 C145 C146 C147 -179.7(4)
C138 C137 C146 C145 -1.2(6)
C136 C137 C146 C145 176.9(4)
C138 C137 C146 C147 178.9(4)
C136 C137 C146 C147 -3.0(4)
C136 N8 C147 O34 -175.5(4)
C131 N8 C147 O34 -12.7(5)
C136 N8 C147 C146 4.2(4)
C131 N8 C147 C146 167.0(3)
C145 C146 C147 O34 -0.8(7)
C137 C146 C147 O34 179.1(4)
C145 C146 C147 N8 179.6(4)
C137 C146 C147 N8 -0.5(4)
